data_4131441
loop_
_publ_author_name
'Gropp, Cornelius'
'Husch, Tamara'
'Trapp, Nils'
'Reiher, Markus'
'Diederich, Fran\,cois'

_publ_section_title
;
 Dispersion and Halogen-Bonding Interactions: Binding of the Axial
 Conformers of Monohalo- and (+-)-trans-1,2-Dihalocyclohexanes in
 Enantiopure Alleno-Acetylenic Cages.
;
_journal_issue 35
_journal_name_full 'Journal of the American Chemical Society'
_journal_page_first 12190
_journal_page_last 12200
_journal_paper_doi 10.1021/jacs.7b05461
_journal_volume 139
_journal_year 2017
_chemical_absolute_configuration ad
_chemical_formula_moiety 'C128 H168 O12, C6 H11 Cl, C2 H3 N'
_chemical_formula_sum 'C136 H182 Cl N O12'
_chemical_formula_weight 2058.27
_space_group_crystal_system orthorhombic
_space_group_IT_number 19
_space_group_name_Hall 'P 2ac 2ab'
_space_group_name_H-M_alt 'P 21 21 21'
_atom_sites_solution_hydrogens mixed
_atom_sites_solution_primary direct
_audit_creation_date 2016-06-13
_audit_creation_method
;
Olex2 1.2
(compiled 2016.02.19 svn.r3266 for OlexSys, GUI svn.r5155)
;
_cell_angle_alpha 90
_cell_angle_beta 90
_cell_angle_gamma 90
_cell_formula_units_Z 4
_cell_length_a 15.4726(2)
_cell_length_b 18.2043(3)
_cell_length_c 46.4340(7)
_cell_measurement_reflns_used 9880
_cell_measurement_temperature 100.0(2)
_cell_measurement_theta_max 66.69
_cell_measurement_theta_min 5.35
_cell_volume 13079.0(3)
_computing_cell_refinement 'Bruker SAINT'
_computing_data_collection 'Bruker APEX2'
_computing_data_reduction 'Bruker SAINT'
_computing_molecular_graphics 'Olex2 (Dolomanov et al., 2009)'
_computing_publication_material 'Olex2 (Dolomanov et al., 2009)'
_computing_structure_refinement 'XL (Sheldrick, 2008)'
_computing_structure_solution 'XS (Sheldrick, 2008)'
_diffrn_ambient_temperature 100.0(2)
_diffrn_detector 'Bruker APEX2 area detector'
_diffrn_detector_area_resol_mean 8.33
_diffrn_detector_type 'CCD area detector'
_diffrn_measured_fraction_theta_full 0.988
_diffrn_measured_fraction_theta_max 0.988
_diffrn_measurement_device 'kappa-stage diffractometer'
_diffrn_measurement_device_type 'Bruker Apex2 Duo (Cu)'
_diffrn_measurement_method '\w and \f scans'
_diffrn_radiation_monochromator 'double mirror optics'
_diffrn_radiation_probe x-ray
_diffrn_radiation_type CuK\a
_diffrn_radiation_wavelength 1.54178
_diffrn_reflns_av_R_equivalents 0.0526
_diffrn_reflns_av_unetI/netI 0.0525
_diffrn_reflns_Laue_measured_fraction_full 0.988
_diffrn_reflns_Laue_measured_fraction_max 0.988
_diffrn_reflns_limit_h_max 6
_diffrn_reflns_limit_h_min -18
_diffrn_reflns_limit_k_max 20
_diffrn_reflns_limit_k_min -21
_diffrn_reflns_limit_l_max 49
_diffrn_reflns_limit_l_min -55
_diffrn_reflns_number 69719
_diffrn_reflns_point_group_measured_fraction_full 0.979
_diffrn_reflns_point_group_measured_fraction_max 0.979
_diffrn_reflns_theta_full 66.755
_diffrn_reflns_theta_max 66.755
_diffrn_reflns_theta_min 5.219
_diffrn_source 'microfocus sealed X-ray tube'
_diffrn_source_type 'Incoatec I\ms'
_diffrn_standards_number 0
_exptl_absorpt_coefficient_mu 0.685
_exptl_absorpt_correction_T_max 0.7528
_exptl_absorpt_correction_T_min 0.6317
_exptl_absorpt_correction_type multi-scan
_exptl_absorpt_process_details
;
SADABS-2014/5 (Bruker,2014/5) was used for absorption correction.
wR2(int) was 0.0783 before and 0.0615 after correction.
The Ratio of minimum to maximum transmission is 0.8391.
The \l/2 correction factor is 0.00150.
;
_exptl_crystal_colour 'clear colourless'
_exptl_crystal_colour_lustre clear
_exptl_crystal_colour_primary colourless
_exptl_crystal_density_diffrn 1.045
_exptl_crystal_description plate
_exptl_crystal_F_000 4472
_exptl_crystal_size_max 0.22
_exptl_crystal_size_mid 0.12
_exptl_crystal_size_min 0.03
_refine_diff_density_max 0.589
_refine_diff_density_min -0.325
_refine_diff_density_rms 0.039
_refine_ls_abs_structure_details
;
 Flack x determined using 7467 quotients [(I+)-(I-)]/[(I+)+(I-)]
 (Parsons, Flack and Wagner, Acta Cryst. B69 (2013) 249-259).
;
_refine_ls_abs_structure_Flack 0.015(12)
_refine_ls_extinction_method none
_refine_ls_goodness_of_fit_ref 1.029
_refine_ls_hydrogen_treatment mixed
_refine_ls_matrix_type full
_refine_ls_number_parameters 1448
_refine_ls_number_reflns 22747
_refine_ls_number_restraints 245
_refine_ls_restrained_S_all 1.035
_refine_ls_R_factor_all 0.0624
_refine_ls_R_factor_gt 0.0499
_refine_ls_shift/su_max 0.000
_refine_ls_shift/su_mean 0.000
_refine_ls_structure_factor_coef Fsqd
_refine_ls_weighting_details 'w=1/[\s^2^(Fo^2^)+(0.0594P)^2^+4.0449P] where P=(Fo^2^+2Fc^2^)/3'
_refine_ls_weighting_scheme calc
_refine_ls_wR_factor_gt 0.1201
_refine_ls_wR_factor_ref 0.1276
_reflns_Friedel_coverage 0.825
_reflns_Friedel_fraction_full 0.970
_reflns_Friedel_fraction_max 0.970
_reflns_number_gt 19261
_reflns_number_total 22747
_reflns_threshold_expression 'I > 2\s(I)'
_cod_data_source_file ja7b05461_si_008.cif
_cod_data_source_block cu_d160815_25_1_0m
_cod_database_code 4131441
_shelx_space_group_comment
;
The symmetry employed for this shelxl refinement is uniquely defined
by the following loop, which should always be used as a source of
symmetry information in preference to the above space-group names.
They are only intended as comments.
;
_shelx_estimated_absorpt_t_max 0.980
_shelx_estimated_absorpt_t_min 0.864
_olex2_refinement_description
;
1. Fixed Uiso
 At 1.2 times of:
  All C(H) groups, All C(H,H) groups, All C(H,H,H,H) groups
 At 1.5 times of:
  All C(H,H,H) groups, All O(H) groups
2. Restrained distances
 O2-H2 = O1-H1 = O4-H4 = O3-H3
 0.91 with sigma of 0.01
 C3A-C2A \\sim C3A-C2B \\sim C2A-C1A \\sim C2B-C1B
 with sigma of 0.02
 C9A-C10A \\sim C9B-C10A \\sim C9A-C8A \\sim C9B-C8B \\sim C8B-C7B \\sim C8A-C7A
 with sigma of 0.02
3. Rigid bond restraints
 C3A, C4A, C5A, C6A, C10A, C11A, C12A, C13A, C14A, C15A, C16A, C17A, C18A,
 C19A, C20A, C21A, C22A, C23A, C24A, C1A, C2A, C7A, C8A, C9A, C1B, C2B, C7B,
 C8B, C9B
 with sigma for 1-2 distances of 0.01 and sigma for 1-3 distances of 0.01
4. Uiso/Uaniso restraints and constraints
Uanis(C9A) \\sim Ueq, Uanis(C9B) \\sim Ueq, Uanis(C8A) \\sim Ueq, Uanis(C8B)
\\sim Ueq, Uanis(C7B) \\sim Ueq, Uanis(C7A) \\sim Ueq: with sigma of 0.01 and
sigma for terminal atoms of 0.02
5. Rigid body (RIGU) restrains
 C3A, C4A, C5A, C6A, C10A, C11A, C12A, C13A, C14A, C15A, C16A, C17A, C18A,
 C19A, C20A, C21A, C22A, C23A, C24A, C1A, C2A, C7A, C8A, C9A, C1B, C2B, C7B,
 C8B, C9B
 with sigma for 1-2 distances of 0.004 and sigma for 1-3 distances of 0.004
6. Others
 Sof(H3AC)=Sof(H3AD)=Sof(H10I)=Sof(H10J)=Sof(C1B)=Sof(H1BA)=Sof(H1BB)=
 Sof(H1BC)=Sof(C2B)=Sof(H2BA)=Sof(H2BB)=Sof(C7B)=Sof(H7BA)=Sof(H7BB)=Sof(H7BC)=
 Sof(C8B)=Sof(H8BA)=Sof(H8BB)=Sof(C9B)=Sof(H9BA)=Sof(H9BB)=1-FVAR(1)
 Sof(H3AA)=Sof(H3AB)=Sof(H10G)=Sof(H10H)=Sof(C1A)=Sof(H1AA)=Sof(H1AB)=
 Sof(H1AC)=Sof(C2A)=Sof(H2AA)=Sof(H2AB)=Sof(C7A)=Sof(H7AA)=Sof(H7AB)=Sof(H7AC)=
 Sof(C8A)=Sof(H8AA)=Sof(H8AB)=Sof(C9A)=Sof(H9AA)=Sof(H9AB)=FVAR(1)
7.a Ternary CH refined with riding coordinates:
 C1(H1A), C5(H5), C9(H9), C13(H13), C105(H105)
7.b Secondary CH2 refined with riding coordinates:
 C20(H20A,H20B), C24(H24A,H24B), C28(H28A,H28B), C32(H32A,H32B), C3A(H3AC,
 H3AD), C3A(H3AA,H3AB), C4A(H4AA,H4AB), C5A(H5AA,H5AB), C6A(H6AA,H6AB),
 C10A(H10I,H10J), C10A(H10G,H10H), C11A(H11A,H11B), C12A(H12A,H12B), C14A(H14A,
 H14B), C15A(H15A,H15B), C16A(H16A,H16B), C17A(H17A,H17B), C18A(H18A,H18B),
 C20A(H20C,H20D), C21A(H21A,H21B), C22A(H22A,H22B), C23A(H23A,H23B), C24A(H24C,
 H24D), C2A(H2AA,H2AB), C8A(H8AA,H8AB), C9A(H9AA,H9AB), C2B(H2BA,H2BB),
 C8B(H8BA,H8BB), C9B(H9BA,H9BB), C106(H10K,H10L), C107(H10M,H10N), C108(H10O,
 H10P), C109(H10Q,H10R), C110(H11C,H11D)
7.c Aromatic/amide H refined with riding coordinates:
 C3(H3A), C7(H7), C11(H11), C15(H15)
7.d Idealised Me refined as rotating group:
 C37(H37A,H37B,H37C), C38(H38A,H38B,H38C), C39(H39A,H39B,H39C), C43(H43A,H43B,
 H43C), C44(H44A,H44B,H44C), C45(H45A,H45B,H45C), C49(H49A,H49B,H49C), C50(H50A,
 H50B,H50C), C55(H55A,H55B,H55C), C56(H56A,H56B,H56C), C57(H57A,H57B,H57C),
 C61(H61A,H61B,H61C), C62(H62A,H62B,H62C), C63(H63A,H63B,H63C), C67(H67A,H67B,
 H67C), C68(H68A,H68B,H68C), C73(H73A,H73B,H73C), C74(H74A,H74B,H74C), C75(H75A,
 H75B,H75C), C79(H79A,H79B,H79C), C80(H80A,H80B,H80C), C81(H81A,H81B,H81C),
 C85(H85A,H85B,H85C), C86(H86A,H86B,H86C), C91(H91A,H91B,H91C), C92(H92A,H92B,
 H92C), C93(H93A,H93B,H93C), C97(H97A,H97B,H97C), C98(H98A,H98B,H98C), C99(H99A,
 H99B,H99C), C103(H10A,H10B,H10C), C104(H10D,H10E,H10F), C13A(H13A,H13B,H13C),
 C19A(H19A,H19B,H19C), C1A(H1AA,H1AB,H1AC), C7A(H7AA,H7AB,H7AC), C1B(H1BA,H1BB,
 H1BC), C7B(H7BA,H7BB,H7BC), C112(H11E,H11F,H11G)
;
_shelx_shelxl_version_number 2014/7
_olex2_date_sample_data_collection 2016-06-08
_olex2_date_sample_submission 2016-06-03
_olex2_submission_original_sample_id d160815_25_1
_olex2_submission_special_instructions 'No special instructions were received'

loop_
_space_group_symop_operation_xyz
'x, y, z'
'-x+1/2, -y, z+1/2'
'-x, y+1/2, -z+1/2'
'x+1/2, -y+1/2, -z'

loop_
_atom_site_label
_atom_site_type_symbol
_atom_site_fract_x
_atom_site_fract_y
_atom_site_fract_z
_atom_site_U_iso_or_equiv
_atom_site_adp_type
_atom_site_occupancy
_atom_site_site_symmetry_order
_atom_site_calc_flag
_atom_site_refinement_flags_posn
_atom_site_refinement_flags_adp
_atom_site_refinement_flags_occupancy
_atom_site_disorder_assembly
_atom_site_disorder_group
O1 O 0.30434(16) 0.54429(17) 0.48169(7) 0.0506(7) Uani 1 1 d D . . . .
H1 H 0.327(3) 0.4983(14) 0.4795(12) 0.076 Uiso 1 1 d DR . . . .
O2 O 0.13808(17) 0.52495(14) 0.46084(6) 0.0416(6) Uani 1 1 d D . . . .
H2 H 0.185(2) 0.545(3) 0.4691(9) 0.062 Uiso 1 1 d DR . . . .
O3 O 0.17817(16) 0.37738(14) 0.44481(6) 0.0388(6) Uani 1 1 d D . . . .
H3 H 0.154(3) 0.4226(13) 0.4478(10) 0.058 Uiso 1 1 d DR . . . .
O4 O 0.33522(17) 0.39878(14) 0.47096(6) 0.0409(6) Uani 1 1 d D . . . .
H4 H 0.2830(17) 0.384(3) 0.4641(10) 0.061 Uiso 1 1 d DR . . . .
O5 O 0.66651(14) 0.58720(12) 0.34851(5) 0.0281(5) Uani 1 1 d . . . . .
O6 O 0.56386(15) 0.67486(12) 0.33482(5) 0.0284(5) Uani 1 1 d . . . . .
O7 O 0.27982(15) 0.67338(12) 0.29616(6) 0.0315(5) Uani 1 1 d . . . . .
O8 O 0.17887(15) 0.58526(13) 0.28028(5) 0.0323(6) Uani 1 1 d . . . . .
O9 O 0.17984(15) 0.32334(13) 0.27780(5) 0.0314(5) Uani 1 1 d . . . . .
O10 O 0.28070(15) 0.23463(12) 0.29285(5) 0.0308(5) Uani 1 1 d . . . . .
O11 O 0.56046(15) 0.23568(12) 0.33514(5) 0.0293(5) Uani 1 1 d . . . . .
O12 O 0.65872(15) 0.32600(12) 0.35072(5) 0.0288(5) Uani 1 1 d . . . . .
C1 C 0.3310(2) 0.59632(18) 0.24480(8) 0.0276(7) Uani 1 1 d . . . . .
H1A H 0.2836 0.6337 0.2452 0.033 Uiso 1 1 calc R . . . .
C2 C 0.2908(2) 0.52278(18) 0.25338(7) 0.0261(7) Uani 1 1 d . . . . .
C3 C 0.3268(2) 0.45642(19) 0.24466(7) 0.0259(7) Uani 1 1 d . . . . .
H3A H 0.3773 0.4574 0.2330 0.031 Uiso 1 1 calc R . . . .
C4 C 0.2920(2) 0.38839(18) 0.25230(7) 0.0267(7) Uani 1 1 d . . . . .
C5 C 0.3342(2) 0.31596(18) 0.24342(8) 0.0285(7) Uani 1 1 d . . . . .
H5 H 0.2874 0.2780 0.2432 0.034 Uiso 1 1 calc R . . . .
C6 C 0.3973(2) 0.29404(18) 0.26706(7) 0.0272(7) Uani 1 1 d . . . . .
C7 C 0.4853(2) 0.31117(18) 0.26642(7) 0.0266(7) Uani 1 1 d . . . . .
H7 H 0.5075 0.3359 0.2500 0.032 Uiso 1 1 calc R . . . .
C8 C 0.5418(2) 0.29368(17) 0.28869(7) 0.0254(7) Uani 1 1 d . . . . .
C9 C 0.6370(2) 0.31425(18) 0.28902(7) 0.0269(7) Uani 1 1 d . . . . .
H9 H 0.6669 0.2768 0.3012 0.032 Uiso 1 1 calc R . . . .
C10 C 0.6452(2) 0.38754(18) 0.30474(7) 0.0248(7) Uani 1 1 d . . . . .
C11 C 0.63981(18) 0.45444(18) 0.29002(7) 0.0239(6) Uani 1 1 d . . . . .
H11 H 0.6319 0.4536 0.2697 0.029 Uiso 1 1 calc R . . . .
C12 C 0.64547(19) 0.52211(17) 0.30375(7) 0.0231(7) Uani 1 1 d . . . . .
C13 C 0.6364(2) 0.59411(18) 0.28719(8) 0.0265(7) Uani 1 1 d . . . . .
H13 H 0.6702 0.6323 0.2978 0.032 Uiso 1 1 calc R . . . .
C14 C 0.5410(2) 0.61612(17) 0.28858(8) 0.0253(7) Uani 1 1 d . . . . .
C15 C 0.4827(2) 0.59988(18) 0.26675(7) 0.0250(7) Uani 1 1 d . . . . .
H15 H 0.5035 0.5759 0.2500 0.030 Uiso 1 1 calc R . . . .
C16 C 0.3948(2) 0.61717(17) 0.26837(7) 0.0258(7) Uani 1 1 d . . . . .
C17 C 0.3652(2) 0.65060(18) 0.29342(8) 0.0278(7) Uani 1 1 d . . . . .
C18 C 0.4213(2) 0.66747(17) 0.31634(8) 0.0270(7) Uani 1 1 d . . . . .
C19 C 0.5088(2) 0.65075(18) 0.31313(7) 0.0256(7) Uani 1 1 d . . . . .
C20 C 0.5892(2) 0.62365(19) 0.35613(8) 0.0290(7) Uani 1 1 d . . . . .
H20A H 0.5976 0.6496 0.3747 0.035 Uiso 1 1 calc R . . . .
H20B H 0.5426 0.5870 0.3588 0.035 Uiso 1 1 calc R . . . .
C21 C 0.65535(19) 0.52189(17) 0.33348(7) 0.0235(7) Uani 1 1 d . . . . .
C22 C 0.65733(19) 0.45680(19) 0.34949(7) 0.0248(7) Uani 1 1 d . . . . .
C23 C 0.6525(2) 0.39019(18) 0.33448(7) 0.0254(7) Uani 1 1 d . . . . .
C24 C 0.5804(2) 0.28889(19) 0.35637(8) 0.0300(8) Uani 1 1 d . . . . .
H24A H 0.5329 0.3252 0.3573 0.036 Uiso 1 1 calc R . . . .
H24B H 0.5844 0.2645 0.3754 0.036 Uiso 1 1 calc R . . . .
C25 C 0.5074(2) 0.25832(17) 0.31269(7) 0.0270(7) Uani 1 1 d . . . . .
C26 C 0.4198(2) 0.23985(18) 0.31438(7) 0.0278(7) Uani 1 1 d . . . . .
C27 C 0.3659(2) 0.25839(17) 0.29142(8) 0.0275(7) Uani 1 1 d . . . . .
C28 C 0.2176(2) 0.2866(2) 0.30138(8) 0.0330(8) Uani 1 1 d . . . . .
H28A H 0.1718 0.2611 0.3124 0.040 Uiso 1 1 calc R . . . .
H28B H 0.2448 0.3232 0.3143 0.040 Uiso 1 1 calc R . . . .
C29 C 0.2195(2) 0.38872(18) 0.26976(7) 0.0274(7) Uani 1 1 d . . . . .
C30 C 0.1821(2) 0.4542(2) 0.27965(7) 0.0288(7) Uani 1 1 d . . . . .
C31 C 0.2186(2) 0.52085(18) 0.27091(8) 0.0290(8) Uani 1 1 d . . . . .
C32 C 0.2181(2) 0.6195(2) 0.30433(8) 0.0335(8) Uani 1 1 d . . . . .
H32A H 0.2469 0.5816 0.3163 0.040 Uiso 1 1 calc R . . . .
H32B H 0.1728 0.6429 0.3163 0.040 Uiso 1 1 calc R . . . .
C33 C 0.1111(2) 0.4524(2) 0.29937(8) 0.0315(7) Uani 1 1 d . . . . .
C34 C 0.0558(2) 0.4509(2) 0.31724(8) 0.0322(7) Uani 1 1 d . . . . .
C35 C -0.0098(2) 0.4505(2) 0.33920(8) 0.0335(8) Uani 1 1 d . . . . .
C36 C -0.0662(2) 0.5183(2) 0.34283(9) 0.0382(9) Uani 1 1 d . . . . .
C37 C -0.1250(3) 0.5096(3) 0.36867(10) 0.0483(10) Uani 1 1 d . . . . .
H37A H -0.1627 0.4670 0.3658 0.072 Uiso 1 1 calc GR . . . .
H37B H -0.1604 0.5539 0.3709 0.072 Uiso 1 1 calc GR . . . .
H37C H -0.0900 0.5023 0.3860 0.072 Uiso 1 1 calc GR . . . .
C38 C -0.0076(3) 0.5852(2) 0.34680(11) 0.0537(12) Uani 1 1 d . . . . .
H38A H 0.0292 0.5779 0.3637 0.081 Uiso 1 1 calc GR . . . .
H38B H -0.0433 0.6292 0.3495 0.081 Uiso 1 1 calc GR . . . .
H38C H 0.0286 0.5914 0.3297 0.081 Uiso 1 1 calc GR . . . .
C39 C -0.1200(2) 0.5279(2) 0.31562(9) 0.0428(9) Uani 1 1 d . . . . .
H39A H -0.0815 0.5333 0.2990 0.064 Uiso 1 1 calc GR . . . .
H39B H -0.1561 0.5719 0.3175 0.064 Uiso 1 1 calc GR . . . .
H39C H -0.1570 0.4847 0.3129 0.064 Uiso 1 1 calc GR . . . .
C40 C -0.0200(2) 0.3899(2) 0.35453(8) 0.0356(9) Uani 1 1 d . . . . .
C41 C -0.0292(2) 0.3306(2) 0.37010(8) 0.0346(8) Uani 1 1 d . . . . .
C42 C -0.0889(2) 0.2664(2) 0.36150(9) 0.0363(9) Uani 1 1 d . . . . .
C43 C -0.1290(3) 0.2814(2) 0.33219(9) 0.0466(10) Uani 1 1 d . . . . .
H43A H -0.1625 0.3270 0.3330 0.070 Uiso 1 1 calc GR . . . .
H43B H -0.1671 0.2406 0.3269 0.070 Uiso 1 1 calc GR . . . .
H43C H -0.0831 0.2864 0.3178 0.070 Uiso 1 1 calc GR . . . .
C44 C -0.0343(3) 0.1966(3) 0.36007(11) 0.0515(11) Uani 1 1 d . . . . .
H44A H 0.0125 0.2034 0.3461 0.077 Uiso 1 1 calc GR . . . .
H44B H -0.0706 0.1553 0.3541 0.077 Uiso 1 1 calc GR . . . .
H44C H -0.0096 0.1865 0.3791 0.077 Uiso 1 1 calc GR . . . .
C45 C -0.1597(2) 0.2582(2) 0.38422(9) 0.0432(9) Uani 1 1 d . . . . .
H45A H -0.1333 0.2505 0.4032 0.065 Uiso 1 1 calc GR . . . .
H45B H -0.1963 0.2160 0.3794 0.065 Uiso 1 1 calc GR . . . .
H45C H -0.1950 0.3028 0.3847 0.065 Uiso 1 1 calc GR . . . .
C46 C 0.0197(2) 0.3262(2) 0.39649(8) 0.0351(8) Uani 1 1 d . . . . .
C47 C 0.0618(2) 0.3249(2) 0.41814(8) 0.0343(8) Uani 1 1 d . . . . .
C48 C 0.1121(2) 0.3215(2) 0.44497(8) 0.0339(8) Uani 1 1 d . . . . .
C49 C 0.1595(3) 0.2485(2) 0.44677(10) 0.0446(10) Uani 1 1 d . . . . .
H49A H 0.2014 0.2451 0.4310 0.067 Uiso 1 1 calc GR . . . .
H49B H 0.1178 0.2082 0.4453 0.067 Uiso 1 1 calc GR . . . .
H49C H 0.1900 0.2452 0.4652 0.067 Uiso 1 1 calc GR . . . .
C50 C 0.0531(3) 0.3331(3) 0.47044(9) 0.0503(11) Uani 1 1 d . . . . .
H50A H 0.0871 0.3320 0.4882 0.075 Uiso 1 1 calc GR . . . .
H50B H 0.0096 0.2940 0.4710 0.075 Uiso 1 1 calc GR . . . .
H50C H 0.0244 0.3809 0.4687 0.075 Uiso 1 1 calc GR . . . .
C51 C 0.3873(2) 0.20437(19) 0.33931(8) 0.0302(8) Uani 1 1 d . . . . .
C52 C 0.3609(2) 0.17647(19) 0.36097(8) 0.0312(8) Uani 1 1 d . . . . .
C53 C 0.3259(2) 0.14113(19) 0.38616(8) 0.0312(8) Uani 1 1 d . . . . .
C54 C 0.2466(2) 0.0915(2) 0.38154(8) 0.0345(8) Uani 1 1 d . . . . .
C55 C 0.1731(3) 0.1371(2) 0.36914(10) 0.0472(10) Uani 1 1 d . . . . .
H55A H 0.1576 0.1760 0.3828 0.071 Uiso 1 1 calc GR . . . .
H55B H 0.1229 0.1055 0.3658 0.071 Uiso 1 1 calc GR . . . .
H55C H 0.1916 0.1592 0.3509 0.071 Uiso 1 1 calc GR . . . .
C56 C 0.2722(3) 0.0314(2) 0.36017(9) 0.0416(9) Uani 1 1 d . . . . .
H56A H 0.2940 0.0540 0.3424 0.062 Uiso 1 1 calc GR . . . .
H56B H 0.2216 0.0011 0.3557 0.062 Uiso 1 1 calc GR . . . .
H56C H 0.3174 0.0005 0.3687 0.062 Uiso 1 1 calc GR . . . .
C57 C 0.2180(3) 0.0569(2) 0.41001(9) 0.0442(10) Uani 1 1 d . . . . .
H57A H 0.2651 0.0269 0.4178 0.066 Uiso 1 1 calc GR . . . .
H57B H 0.1672 0.0259 0.4067 0.066 Uiso 1 1 calc GR . . . .
H57C H 0.2034 0.0958 0.4238 0.066 Uiso 1 1 calc GR . . . .
C58 C 0.3634(2) 0.15184(19) 0.41110(8) 0.0322(8) Uani 1 1 d . . . . .
C59 C 0.4072(2) 0.1592(2) 0.43518(8) 0.0333(8) Uani 1 1 d . . . . .
C60 C 0.4767(3) 0.1041(2) 0.44448(9) 0.0397(9) Uani 1 1 d . . . . .
C61 C 0.5630(3) 0.1450(2) 0.44814(10) 0.0445(10) Uani 1 1 d . . . . .
H61A H 0.5796 0.1674 0.4298 0.067 Uiso 1 1 calc GR . . . .
H61B H 0.6078 0.1103 0.4542 0.067 Uiso 1 1 calc GR . . . .
H61C H 0.5565 0.1835 0.4627 0.067 Uiso 1 1 calc GR . . . .
C62 C 0.4470(3) 0.0696(2) 0.47281(10) 0.0510(11) Uani 1 1 d . . . . .
H62A H 0.4359 0.1084 0.4870 0.077 Uiso 1 1 calc GR . . . .
H62B H 0.4921 0.0367 0.4801 0.077 Uiso 1 1 calc GR . . . .
H62C H 0.3938 0.0415 0.4695 0.077 Uiso 1 1 calc GR . . . .
C63 C 0.4879(3) 0.0440(2) 0.42167(10) 0.0517(11) Uani 1 1 d . . . . .
H63A H 0.4331 0.0179 0.4190 0.078 Uiso 1 1 calc GR . . . .
H63B H 0.5324 0.0092 0.4280 0.078 Uiso 1 1 calc GR . . . .
H63C H 0.5055 0.0663 0.4034 0.078 Uiso 1 1 calc GR . . . .
C64 C 0.3929(2) 0.2216(2) 0.45348(8) 0.0330(8) Uani 1 1 d . . . . .
C65 C 0.3852(2) 0.2749(2) 0.46876(8) 0.0345(8) Uani 1 1 d . . . . .
C66 C 0.3761(2) 0.3410(2) 0.48697(8) 0.0350(8) Uani 1 1 d . . . . .
C67 C 0.4660(2) 0.3706(2) 0.49443(10) 0.0417(9) Uani 1 1 d . . . . .
H67A H 0.4966 0.3837 0.4767 0.063 Uiso 1 1 calc GR . . . .
H67B H 0.4988 0.3328 0.5047 0.063 Uiso 1 1 calc GR . . . .
H67C H 0.4603 0.4142 0.5067 0.063 Uiso 1 1 calc GR . . . .
C68 C 0.3244(3) 0.3236(3) 0.51386(9) 0.0490(10) Uani 1 1 d . . . . .
H68A H 0.3201 0.3677 0.5259 0.073 Uiso 1 1 calc GR . . . .
H68B H 0.3533 0.2845 0.5247 0.073 Uiso 1 1 calc GR . . . .
H68C H 0.2663 0.3073 0.5084 0.073 Uiso 1 1 calc GR . . . .
C69 C 0.66240(19) 0.45823(19) 0.38012(7) 0.0259(7) Uani 1 1 d . . . . .
C70 C 0.66585(19) 0.45980(19) 0.40613(7) 0.0266(7) Uani 1 1 d . . . . .
C71 C 0.6715(2) 0.4579(2) 0.43692(7) 0.0278(7) Uani 1 1 d . . . . .
C72 C 0.7172(2) 0.3918(2) 0.45086(8) 0.0315(8) Uani 1 1 d . . . . .
C73 C 0.6752(2) 0.3210(2) 0.43992(9) 0.0379(9) Uani 1 1 d . . . . .
H73A H 0.6150 0.3190 0.4464 0.057 Uiso 1 1 calc GR . . . .
H73B H 0.7067 0.2785 0.4476 0.057 Uiso 1 1 calc GR . . . .
H73C H 0.6772 0.3200 0.4188 0.057 Uiso 1 1 calc GR . . . .
C74 C 0.8127(2) 0.3947(2) 0.44189(9) 0.0379(9) Uani 1 1 d . . . . .
H74A H 0.8167 0.3965 0.4208 0.057 Uiso 1 1 calc GR . . . .
H74B H 0.8425 0.3508 0.4490 0.057 Uiso 1 1 calc GR . . . .
H74C H 0.8397 0.4387 0.4501 0.057 Uiso 1 1 calc GR . . . .
C75 C 0.7114(2) 0.3953(2) 0.48356(8) 0.0396(9) Uani 1 1 d . . . . .
H75A H 0.7384 0.4408 0.4904 0.059 Uiso 1 1 calc GR . . . .
H75B H 0.7415 0.3530 0.4919 0.059 Uiso 1 1 calc GR . . . .
H75C H 0.6506 0.3944 0.4894 0.059 Uiso 1 1 calc GR . . . .
C76 C 0.6402(2) 0.5133(2) 0.45202(8) 0.0295(8) Uani 1 1 d . . . . .
C77 C 0.6145(2) 0.56857(19) 0.46783(8) 0.0311(8) Uani 1 1 d . . . . .
C78 C 0.6763(2) 0.6311(2) 0.47699(9) 0.0419(9) Uani 1 1 d . . . . .
C79 C 0.6419(3) 0.7036(2) 0.46539(12) 0.0539(12) Uani 1 1 d . . . . .
H79A H 0.6405 0.7019 0.4443 0.081 Uiso 1 1 calc GR . . . .
H79B H 0.6796 0.7438 0.4717 0.081 Uiso 1 1 calc GR . . . .
H79C H 0.5833 0.7119 0.4727 0.081 Uiso 1 1 calc GR . . . .
C80 C 0.6783(3) 0.6339(3) 0.50988(10) 0.0660(14) Uani 1 1 d . . . . .
H80A H 0.6197 0.6418 0.5172 0.099 Uiso 1 1 calc GR . . . .
H80B H 0.7157 0.6743 0.5161 0.099 Uiso 1 1 calc GR . . . .
H80C H 0.7009 0.5874 0.5174 0.099 Uiso 1 1 calc GR . . . .
C81 C 0.7672(2) 0.6170(3) 0.46547(11) 0.0521(12) Uani 1 1 d . . . . .
H81A H 0.7893 0.5709 0.4735 0.078 Uiso 1 1 calc GR . . . .
H81B H 0.8053 0.6575 0.4711 0.078 Uiso 1 1 calc GR . . . .
H81C H 0.7653 0.6135 0.4444 0.078 Uiso 1 1 calc GR . . . .
C82 C 0.5256(2) 0.5737(2) 0.47745(8) 0.0334(8) Uani 1 1 d . . . . .
C83 C 0.4529(2) 0.5808(2) 0.48529(8) 0.0360(8) Uani 1 1 d . . . . .
C84 C 0.3638(2) 0.5906(2) 0.49628(9) 0.0398(9) Uani 1 1 d . . . . .
C85 C 0.3627(3) 0.5729(4) 0.52830(11) 0.0698(15) Uani 1 1 d . . . . .
H85A H 0.3037 0.5780 0.5357 0.105 Uiso 1 1 calc GR . . . .
H85B H 0.4010 0.6069 0.5385 0.105 Uiso 1 1 calc GR . . . .
H85C H 0.3828 0.5224 0.5313 0.105 Uiso 1 1 calc GR . . . .
C86 C 0.3324(3) 0.6683(2) 0.49030(14) 0.0692(16) Uani 1 1 d . . . . .
H86A H 0.3332 0.6774 0.4695 0.104 Uiso 1 1 calc GR . . . .
H86B H 0.3704 0.7035 0.5000 0.104 Uiso 1 1 calc GR . . . .
H86C H 0.2733 0.6739 0.4976 0.104 Uiso 1 1 calc GR . . . .
C87 C 0.3892(2) 0.69983(18) 0.34230(8) 0.0299(8) Uani 1 1 d . . . . .
C88 C 0.3624(2) 0.72564(19) 0.36424(9) 0.0339(8) Uani 1 1 d . . . . .
C89 C 0.3337(2) 0.7606(2) 0.39028(8) 0.0350(8) Uani 1 1 d . . . . .
C90 C 0.4013(3) 0.8026(2) 0.40832(9) 0.0453(10) Uani 1 1 d . . . . .
C91 C 0.4682(3) 0.7466(3) 0.41920(12) 0.0695(15) Uani 1 1 d . . . . .
H91A H 0.4392 0.7094 0.4310 0.104 Uiso 1 1 calc GR . . . .
H91B H 0.5119 0.7720 0.4308 0.104 Uiso 1 1 calc GR . . . .
H91C H 0.4962 0.7229 0.4027 0.104 Uiso 1 1 calc GR . . . .
C92 C 0.4474(3) 0.8580(3) 0.38962(10) 0.0537(12) Uani 1 1 d . . . . .
H92A H 0.4756 0.8326 0.3736 0.081 Uiso 1 1 calc GR . . . .
H92B H 0.4910 0.8839 0.4011 0.081 Uiso 1 1 calc GR . . . .
H92C H 0.4055 0.8934 0.3821 0.081 Uiso 1 1 calc GR . . . .
C93 C 0.3587(3) 0.8401(3) 0.43381(10) 0.0515(11) Uani 1 1 d . . . . .
H93A H 0.3179 0.8773 0.4268 0.077 Uiso 1 1 calc GR . . . .
H93B H 0.4030 0.8637 0.4457 0.077 Uiso 1 1 calc GR . . . .
H93C H 0.3276 0.8035 0.4453 0.077 Uiso 1 1 calc GR . . . .
C94 C 0.2521(3) 0.7548(2) 0.39756(8) 0.0369(9) Uani 1 1 d . . . . .
C95 C 0.1693(3) 0.7495(2) 0.40430(8) 0.0355(8) Uani 1 1 d . . . . .
C96 C 0.1010(2) 0.8040(2) 0.39304(8) 0.0370(8) Uani 1 1 d . . . . .
C97 C 0.0307(3) 0.7616(3) 0.37702(10) 0.0525(11) Uani 1 1 d . . . . .
H97A H 0.0566 0.7347 0.3609 0.079 Uiso 1 1 calc GR . . . .
H97B H -0.0127 0.7960 0.3697 0.079 Uiso 1 1 calc GR . . . .
H97C H 0.0031 0.7267 0.3902 0.079 Uiso 1 1 calc GR . . . .
C98 C 0.0616(3) 0.8448(2) 0.41855(9) 0.0456(10) Uani 1 1 d . . . . .
H98A H 0.0392 0.8092 0.4325 0.068 Uiso 1 1 calc GR . . . .
H98B H 0.0144 0.8762 0.4118 0.068 Uiso 1 1 calc GR . . . .
H98C H 0.1060 0.8751 0.4278 0.068 Uiso 1 1 calc GR . . . .
C99 C 0.1432(3) 0.8589(2) 0.37257(10) 0.0487(10) Uani 1 1 d . . . . .
H99A H 0.1905 0.8842 0.3825 0.073 Uiso 1 1 calc GR . . . .
H99B H 0.1002 0.8950 0.3663 0.073 Uiso 1 1 calc GR . . . .
H99C H 0.1661 0.8329 0.3558 0.073 Uiso 1 1 calc GR . . . .
C100 C 0.1405(2) 0.6906(2) 0.42279(9) 0.0371(9) Uani 1 1 d . . . . .
C101 C 0.1147(2) 0.6417(2) 0.43798(9) 0.0373(9) Uani 1 1 d . . . . .
C102 C 0.0782(2) 0.5843(2) 0.45699(9) 0.0379(9) Uani 1 1 d . . . . .
C103 C 0.0574(3) 0.6187(3) 0.48602(10) 0.0554(12) Uani 1 1 d . . . . .
H10A H 0.0337 0.5812 0.4989 0.083 Uiso 1 1 calc GR . . . .
H10B H 0.0147 0.6580 0.4834 0.083 Uiso 1 1 calc GR . . . .
H10C H 0.1102 0.6392 0.4944 0.083 Uiso 1 1 calc GR . . . .
C104 C -0.0005(3) 0.5504(3) 0.44329(12) 0.0581(12) Uani 1 1 d . . . . .
H10D H 0.0160 0.5263 0.4252 0.087 Uiso 1 1 calc GR . . . .
H10E H -0.0432 0.5888 0.4393 0.087 Uiso 1 1 calc GR . . . .
H10F H -0.0255 0.5140 0.4564 0.087 Uiso 1 1 calc GR . . . .
C3A C 0.8965(3) 0.5486(3) 0.22236(13) 0.0736(15) Uani 1 1 d D U . . .
H3AC H 0.9124 0.5147 0.2382 0.088 Uiso 0.540(9) 1 calc R . P A 2
H3AD H 0.9087 0.5230 0.2040 0.088 Uiso 0.540(9) 1 calc R . P A 2
H3AA H 0.9240 0.5910 0.2321 0.088 Uiso 0.460(9) 1 calc R . P A 1
H3AB H 0.9062 0.5059 0.2352 0.088 Uiso 0.460(9) 1 calc R . P A 1
C4A C 0.8003(3) 0.5635(2) 0.22405(9) 0.0466(10) Uani 1 1 d . U . . .
H4AA H 0.7868 0.6071 0.2122 0.056 Uiso 1 1 calc R . . . .
H4AB H 0.7689 0.5211 0.2157 0.056 Uiso 1 1 calc R . . . .
C5A C 0.7679(2) 0.5766(2) 0.25436(9) 0.0366(8) Uani 1 1 d . U . . .
H5AA H 0.7992 0.6191 0.2626 0.044 Uiso 1 1 calc R . . . .
H5AB H 0.7818 0.5330 0.2663 0.044 Uiso 1 1 calc R . . . .
C6A C 0.6711(2) 0.59121(19) 0.25613(8) 0.0289(7) Uani 1 1 d . U . . .
H6AA H 0.6402 0.5521 0.2455 0.035 Uiso 1 1 calc R . . . .
H6AB H 0.6584 0.6385 0.2465 0.035 Uiso 1 1 calc R . . . .
C10A C 0.8282(3) 0.3204(3) 0.23423(9) 0.0459(10) Uani 1 1 d D U . . .
H10I H 0.8261 0.3719 0.2274 0.055 Uiso 0.540(9) 1 calc R . P A 2
H10J H 0.7993 0.2893 0.2196 0.055 Uiso 0.540(9) 1 calc R . P A 2
H10G H 0.8076 0.3649 0.2241 0.055 Uiso 0.460(9) 1 calc R . P A 1
H10H H 0.8129 0.2774 0.2222 0.055 Uiso 0.460(9) 1 calc R . P A 1
C11A C 0.7802(2) 0.3142(2) 0.26255(9) 0.0407(9) Uani 1 1 d . U . . .
H11A H 0.7967 0.3562 0.2749 0.049 Uiso 1 1 calc R . . . .
H11B H 0.7988 0.2687 0.2724 0.049 Uiso 1 1 calc R . . . .
C12A C 0.6818(2) 0.3131(2) 0.25963(8) 0.0305(8) Uani 1 1 d . U . . .
H12A H 0.6642 0.2684 0.2490 0.037 Uiso 1 1 calc R . . . .
H12B H 0.6630 0.3563 0.2483 0.037 Uiso 1 1 calc R . . . .
C13A C 0.2073(4) 0.2977(4) 0.08879(14) 0.095(2) Uani 1 1 d . U . . .
H13A H 0.1593 0.3320 0.0917 0.142 Uiso 1 1 calc GR . . . .
H13B H 0.1884 0.2478 0.0935 0.142 Uiso 1 1 calc GR . . . .
H13C H 0.2257 0.2995 0.0686 0.142 Uiso 1 1 calc GR . . . .
C14A C 0.2818(4) 0.3190(4) 0.10798(12) 0.0777(16) Uani 1 1 d . U . . .
H14A H 0.3314 0.2859 0.1043 0.093 Uiso 1 1 calc R . . . .
H14B H 0.3001 0.3698 0.1035 0.093 Uiso 1 1 calc R . . . .
C15A C 0.2578(3) 0.3144(4) 0.13777(11) 0.0734(16) Uani 1 1 d . U . . .
H15A H 0.2365 0.2640 0.1416 0.088 Uiso 1 1 calc R . . . .
H15B H 0.2091 0.3485 0.1412 0.088 Uiso 1 1 calc R . . . .
C16A C 0.3315(3) 0.3324(2) 0.15999(9) 0.0503(11) Uani 1 1 d . U . . .
H16A H 0.3817 0.3000 0.1563 0.060 Uiso 1 1 calc R . . . .
H16B H 0.3506 0.3839 0.1573 0.060 Uiso 1 1 calc R . . . .
C17A C 0.3012(3) 0.3219(2) 0.19020(8) 0.0409(9) Uani 1 1 d . U . . .
H17A H 0.2672 0.2760 0.1911 0.049 Uiso 1 1 calc R . . . .
H17B H 0.2619 0.3629 0.1951 0.049 Uiso 1 1 calc R . . . .
C18A C 0.3723(2) 0.3181(2) 0.21301(8) 0.0309(8) Uani 1 1 d . U . . .
H18A H 0.4105 0.3615 0.2111 0.037 Uiso 1 1 calc R . . . .
H18B H 0.4078 0.2736 0.2098 0.037 Uiso 1 1 calc R . . . .
C19A C 0.2119(5) 0.5366(4) 0.08914(14) 0.105(2) Uani 1 1 d . U . . .
H19A H 0.1838 0.4905 0.0947 0.157 Uiso 1 1 calc GR . . . .
H19B H 0.2351 0.5319 0.0696 0.157 Uiso 1 1 calc GR . . . .
H19C H 0.1696 0.5767 0.0897 0.157 Uiso 1 1 calc GR . . . .
C20A C 0.2858(4) 0.5534(4) 0.11012(11) 0.0780(15) Uani 1 1 d . U . . .
H20C H 0.3316 0.5159 0.1077 0.094 Uiso 1 1 calc R . . . .
H20D H 0.3110 0.6018 0.1052 0.094 Uiso 1 1 calc R . . . .
C21A C 0.2579(3) 0.5542(3) 0.14007(10) 0.0587(12) Uani 1 1 d . U . . .
H21A H 0.2328 0.5057 0.1448 0.070 Uiso 1 1 calc R . . . .
H21B H 0.2116 0.5914 0.1423 0.070 Uiso 1 1 calc R . . . .
C22A C 0.3302(3) 0.5713(2) 0.16177(9) 0.0479(10) Uani 1 1 d . U . . .
H22A H 0.3722 0.5303 0.1617 0.057 Uiso 1 1 calc R . . . .
H22B H 0.3611 0.6161 0.1555 0.057 Uiso 1 1 calc R . . . .
C23A C 0.2976(3) 0.5826(2) 0.19199(8) 0.0394(9) Uani 1 1 d . U . . .
H23A H 0.2642 0.5387 0.1978 0.047 Uiso 1 1 calc R . . . .
H23B H 0.2574 0.6250 0.1920 0.047 Uiso 1 1 calc R . . . .
C24A C 0.3678(2) 0.59633(19) 0.21434(8) 0.0309(8) Uani 1 1 d . U . . .
H24C H 0.3956 0.6443 0.2105 0.037 Uiso 1 1 calc R . . . .
H24D H 0.4125 0.5577 0.2127 0.037 Uiso 1 1 calc R . . . .
C1A C 1.0445(7) 0.5252(12) 0.2008(3) 0.104(7) Uani 0.460(9) 1 d D U P A 1
H1AA H 1.0680 0.5087 0.1823 0.157 Uiso 0.460(9) 1 calc GR . P A 1
H1AB H 1.0570 0.4884 0.2157 0.157 Uiso 0.460(9) 1 calc GR . P A 1
H1AC H 1.0711 0.5721 0.2062 0.157 Uiso 0.460(9) 1 calc GR . P A 1
C2A C 0.9477(6) 0.5351(8) 0.1982(2) 0.067(3) Uani 0.460(9) 1 d D U P A 1
H2AA H 0.9379 0.5761 0.1846 0.081 Uiso 0.460(9) 1 calc R . P A 1
H2AB H 0.9247 0.4902 0.1889 0.081 Uiso 0.460(9) 1 calc R . P A 1
C7A C 1.0644(10) 0.2656(13) 0.2108(4) 0.093(6) Uani 0.460(9) 1 d D U P A 1
H7AA H 1.0919 0.2678 0.1918 0.139 Uiso 0.460(9) 1 calc GR . P A 1
H7AB H 1.0654 0.2149 0.2179 0.139 Uiso 0.460(9) 1 calc GR . P A 1
H7AC H 1.0959 0.2973 0.2242 0.139 Uiso 0.460(9) 1 calc GR . P A 1
C8A C 0.9713(10) 0.2916(10) 0.2084(3) 0.061(4) Uani 0.460(9) 1 d D U P A 1
H8AA H 0.9358 0.2496 0.2018 0.073 Uiso 0.460(9) 1 calc R . P A 1
H8AB H 0.9688 0.3296 0.1932 0.073 Uiso 0.460(9) 1 calc R . P A 1
C9A C 0.9272(9) 0.3244(10) 0.2365(4) 0.058(4) Uani 0.460(9) 1 d D U P A 1
H9AA H 0.9466 0.2963 0.2536 0.070 Uiso 0.460(9) 1 calc R . P A 1
H9AB H 0.9452 0.3762 0.2391 0.070 Uiso 0.460(9) 1 calc R . P A 1
C1B C 1.0437(6) 0.5915(9) 0.2188(3) 0.086(4) Uani 0.540(9) 1 d D U P A 2
H1BA H 1.0521 0.5799 0.1984 0.128 Uiso 0.540(9) 1 calc GR . P A 2
H1BB H 1.0594 0.5488 0.2305 0.128 Uiso 0.540(9) 1 calc GR . P A 2
H1BC H 1.0804 0.6333 0.2241 0.128 Uiso 0.540(9) 1 calc GR . P A 2
C2B C 0.9495(5) 0.6110(6) 0.2241(2) 0.070(3) Uani 0.540(9) 1 d D U P A 2
H2BA H 0.9435 0.6336 0.2434 0.083 Uiso 0.540(9) 1 calc R . P A 2
H2BB H 0.9306 0.6475 0.2096 0.083 Uiso 0.540(9) 1 calc R . P A 2
C7B C 1.0671(9) 0.3178(14) 0.2096(4) 0.118(7) Uani 0.540(9) 1 d D U P A 2
H7BA H 1.0916 0.3212 0.1902 0.176 Uiso 0.540(9) 1 calc GR . P A 2
H7BB H 1.0823 0.2702 0.2181 0.176 Uiso 0.540(9) 1 calc GR . P A 2
H7BC H 1.0904 0.3574 0.2216 0.176 Uiso 0.540(9) 1 calc GR . P A 2
C8B C 0.9687(9) 0.3248(9) 0.2079(3) 0.070(4) Uani 0.540(9) 1 d D U P A 2
H8BA H 0.9468 0.2958 0.1914 0.084 Uiso 0.540(9) 1 calc R . P A 2
H8BB H 0.9528 0.3769 0.2047 0.084 Uiso 0.540(9) 1 calc R . P A 2
C9B C 0.9247(6) 0.2959(9) 0.2373(3) 0.054(3) Uani 0.540(9) 1 d D U P A 2
H9BA H 0.9293 0.2418 0.2389 0.065 Uiso 0.540(9) 1 calc R . P A 2
H9BB H 0.9520 0.3187 0.2543 0.065 Uiso 0.540(9) 1 calc R . P A 2
Cl1 Cl 0.39832(12) 0.45314(10) 0.33534(3) 0.0930(5) Uani 1 1 d . . . . .
C105 C 0.3498(4) 0.4137(3) 0.36712(11) 0.0639(13) Uani 1 1 d . . . . .
H105 H 0.3476 0.3591 0.3647 0.077 Uiso 1 1 calc R . . . .
C106 C 0.4055(4) 0.4311(3) 0.39268(13) 0.0746(16) Uani 1 1 d . . . . .
H10K H 0.3885 0.3990 0.4089 0.090 Uiso 1 1 calc R . . . .
H10L H 0.4664 0.4199 0.3879 0.090 Uiso 1 1 calc R . . . .
C107 C 0.3991(4) 0.5096(4) 0.40207(13) 0.0804(18) Uani 1 1 d . . . . .
H10M H 0.4318 0.5159 0.4202 0.096 Uiso 1 1 calc R . . . .
H10N H 0.4264 0.5412 0.3873 0.096 Uiso 1 1 calc R . . . .
C108 C 0.3090(4) 0.5342(3) 0.40662(12) 0.0732(15) Uani 1 1 d . . . . .
H10O H 0.2835 0.5072 0.4231 0.088 Uiso 1 1 calc R . . . .
H10P H 0.3084 0.5872 0.4113 0.088 Uiso 1 1 calc R . . . .
C109 C 0.2577(5) 0.5209(4) 0.38069(13) 0.103(3) Uani 1 1 d . . . . .
H10Q H 0.2794 0.5529 0.3650 0.124 Uiso 1 1 calc R . . . .
H10R H 0.1970 0.5349 0.3846 0.124 Uiso 1 1 calc R . . . .
C110 C 0.2601(4) 0.4416(4) 0.37058(12) 0.0803(18) Uani 1 1 d . . . . .
H11C H 0.2291 0.4105 0.3847 0.096 Uiso 1 1 calc R . . . .
H11D H 0.2295 0.4376 0.3519 0.096 Uiso 1 1 calc R . . . .
N1 N 0.4492(2) 0.9586(2) 0.28982(9) 0.0576(9) Uani 1 1 d . . . . .
C111 C 0.4027(3) 0.9226(2) 0.30194(10) 0.0475(10) Uani 1 1 d . . . . .
C112 C 0.3396(5) 0.8761(3) 0.31700(11) 0.0756(17) Uani 1 1 d . . . . .
H11E H 0.3411 0.8264 0.3089 0.113 Uiso 1 1 calc GR . . . .
H11F H 0.2816 0.8968 0.3146 0.113 Uiso 1 1 calc GR . . . .
H11G H 0.3541 0.8740 0.3375 0.113 Uiso 1 1 calc GR . . . .

loop_
_atom_site_aniso_label
_atom_site_aniso_U_11
_atom_site_aniso_U_22
_atom_site_aniso_U_33
_atom_site_aniso_U_23
_atom_site_aniso_U_13
_atom_site_aniso_U_12
O1 0.0313(14) 0.0369(15) 0.084(2) -0.0153(16) -0.0100(13) 0.0006(12)
O2 0.0346(14) 0.0292(14) 0.0611(18) 0.0011(12) -0.0083(12) -0.0047(11)
O3 0.0351(14) 0.0338(14) 0.0474(16) -0.0031(12) -0.0038(12) -0.0044(11)
O4 0.0357(14) 0.0294(14) 0.0577(17) -0.0008(12) -0.0120(13) -0.0017(11)
O5 0.0263(11) 0.0216(12) 0.0364(13) -0.0064(10) 0.0003(10) -0.0021(9)
O6 0.0314(12) 0.0191(12) 0.0346(13) -0.0031(10) 0.0011(10) -0.0014(9)
O7 0.0257(12) 0.0211(12) 0.0477(15) -0.0004(11) 0.0055(11) 0.0026(9)
O8 0.0272(12) 0.0236(13) 0.0461(15) -0.0002(11) 0.0010(11) 0.0061(10)
O9 0.0279(12) 0.0251(13) 0.0412(14) 0.0039(11) -0.0022(10) -0.0047(10)
O10 0.0315(12) 0.0219(12) 0.0390(14) 0.0035(10) -0.0028(11) -0.0040(10)
O11 0.0343(12) 0.0197(12) 0.0339(13) 0.0002(10) -0.0072(10) 0.0006(10)
O12 0.0320(12) 0.0210(12) 0.0333(13) 0.0024(10) -0.0046(10) 0.0001(10)
C1 0.0290(17) 0.0182(17) 0.0355(19) 0.0062(14) 0.0005(15) 0.0043(13)
C2 0.0256(16) 0.0209(17) 0.0316(18) 0.0019(14) -0.0024(14) 0.0032(13)
C3 0.0251(15) 0.0214(16) 0.0312(17) 0.0038(15) -0.0006(13) -0.0025(14)
C4 0.0291(17) 0.0219(17) 0.0292(18) 0.0010(14) -0.0051(14) -0.0007(14)
C5 0.0291(17) 0.0212(17) 0.0350(19) 0.0003(15) -0.0038(15) -0.0022(14)
C6 0.0340(18) 0.0179(16) 0.0297(18) -0.0024(14) -0.0021(15) 0.0028(14)
C7 0.0329(18) 0.0154(17) 0.0314(18) -0.0038(14) 0.0013(15) 0.0006(13)
C8 0.0314(18) 0.0160(16) 0.0288(18) -0.0027(14) -0.0004(14) 0.0026(13)
C9 0.0283(17) 0.0188(17) 0.0337(19) -0.0006(14) -0.0027(14) 0.0043(13)
C10 0.0213(15) 0.0218(17) 0.0313(18) -0.0008(14) -0.0003(13) 0.0040(13)
C11 0.0225(15) 0.0220(16) 0.0272(16) 0.0005(15) 0.0035(12) 0.0005(13)
C12 0.0196(15) 0.0194(16) 0.0304(18) -0.0013(13) 0.0030(13) -0.0009(12)
C13 0.0277(17) 0.0169(16) 0.0349(19) 0.0006(14) 0.0015(14) -0.0012(13)
C14 0.0269(17) 0.0128(16) 0.0363(19) 0.0019(14) 0.0039(14) -0.0021(12)
C15 0.0308(17) 0.0151(16) 0.0290(18) 0.0026(13) 0.0053(14) -0.0009(13)
C16 0.0312(17) 0.0125(15) 0.0336(18) 0.0055(13) 0.0034(14) -0.0010(13)
C17 0.0271(17) 0.0179(16) 0.038(2) 0.0058(14) 0.0059(15) 0.0026(13)
C18 0.0315(18) 0.0144(16) 0.0349(19) 0.0025(14) 0.0064(15) -0.0010(13)
C19 0.0303(17) 0.0176(16) 0.0289(18) 0.0011(14) 0.0025(14) -0.0022(13)
C20 0.0321(18) 0.0252(18) 0.0298(18) -0.0038(15) 0.0013(14) 0.0025(14)
C21 0.0194(15) 0.0177(16) 0.0334(18) -0.0029(13) 0.0011(13) -0.0007(12)
C22 0.0207(15) 0.0264(17) 0.0273(16) -0.0020(15) -0.0004(12) -0.0008(14)
C23 0.0217(16) 0.0221(17) 0.0325(18) 0.0012(14) -0.0010(13) 0.0017(13)
C24 0.0337(18) 0.0273(19) 0.0290(18) 0.0007(15) -0.0017(15) -0.0001(14)
C25 0.0344(18) 0.0148(16) 0.0318(18) -0.0028(14) -0.0051(15) 0.0040(13)
C26 0.0376(19) 0.0156(16) 0.0302(18) -0.0013(14) -0.0007(15) -0.0002(13)
C27 0.0303(17) 0.0152(16) 0.037(2) -0.0016(14) -0.0008(15) -0.0024(13)
C28 0.0316(18) 0.0277(19) 0.040(2) 0.0052(16) -0.0006(16) -0.0072(15)
C29 0.0280(17) 0.0225(17) 0.0318(18) 0.0032(14) -0.0054(14) -0.0022(14)
C30 0.0235(15) 0.0292(17) 0.0338(18) 0.0021(16) -0.0003(13) -0.0010(15)
C31 0.0255(17) 0.0232(17) 0.038(2) 0.0009(15) -0.0028(15) 0.0041(13)
C32 0.0276(17) 0.030(2) 0.042(2) -0.0032(16) 0.0077(16) -0.0030(15)
C33 0.0272(17) 0.0271(18) 0.0400(19) -0.0010(16) -0.0047(15) -0.0041(15)
C34 0.0235(16) 0.0332(19) 0.040(2) -0.0033(17) -0.0016(15) -0.0048(15)
C35 0.0203(16) 0.043(2) 0.0370(19) -0.0035(19) -0.0023(14) -0.0074(16)
C36 0.0231(17) 0.045(2) 0.046(2) -0.0059(18) 0.0019(16) -0.0067(15)
C37 0.030(2) 0.062(3) 0.053(3) -0.010(2) 0.0028(18) -0.0020(19)
C38 0.037(2) 0.044(3) 0.081(3) -0.015(2) 0.003(2) -0.0100(18)
C39 0.0299(19) 0.047(2) 0.051(2) 0.0018(19) 0.0018(17) -0.0002(17)
C40 0.0230(17) 0.047(2) 0.037(2) -0.0019(18) 0.0003(15) -0.0047(16)
C41 0.0228(17) 0.044(2) 0.038(2) -0.0022(18) 0.0017(15) -0.0032(15)
C42 0.0249(17) 0.037(2) 0.047(2) -0.0058(17) -0.0021(16) -0.0044(15)
C43 0.035(2) 0.053(3) 0.052(3) -0.011(2) -0.0067(18) -0.0056(18)
C44 0.035(2) 0.051(3) 0.068(3) -0.017(2) -0.006(2) 0.0007(18)
C45 0.0314(19) 0.043(2) 0.055(3) -0.0007(19) 0.0001(18) -0.0085(17)
C46 0.0273(18) 0.038(2) 0.040(2) 0.0004(17) 0.0008(16) -0.0050(15)
C47 0.0286(18) 0.035(2) 0.039(2) -0.0004(17) 0.0031(17) -0.0034(15)
C48 0.0306(18) 0.035(2) 0.037(2) 0.0002(16) -0.0023(15) -0.0046(15)
C49 0.045(2) 0.035(2) 0.054(3) -0.0001(19) -0.0116(19) 0.0005(18)
C50 0.053(2) 0.056(3) 0.041(2) 0.004(2) 0.003(2) -0.004(2)
C51 0.0325(18) 0.0227(17) 0.035(2) -0.0001(15) -0.0044(16) -0.0019(14)
C52 0.0331(18) 0.0258(18) 0.035(2) 0.0023(16) -0.0053(15) -0.0039(15)
C53 0.0375(19) 0.0224(18) 0.034(2) 0.0053(15) -0.0038(16) 0.0002(15)
C54 0.0384(19) 0.027(2) 0.038(2) 0.0028(16) -0.0029(16) -0.0042(15)
C55 0.038(2) 0.040(2) 0.064(3) 0.006(2) -0.010(2) -0.0045(18)
C56 0.047(2) 0.032(2) 0.046(2) -0.0030(17) -0.0015(17) -0.0109(17)
C57 0.049(2) 0.034(2) 0.050(2) 0.0051(18) 0.0059(18) -0.0114(18)
C58 0.0383(19) 0.0209(17) 0.038(2) 0.0041(15) 0.0006(16) -0.0031(15)
C59 0.038(2) 0.0286(19) 0.033(2) 0.0035(15) -0.0030(16) -0.0052(15)
C60 0.049(2) 0.027(2) 0.043(2) 0.0010(17) -0.0113(18) 0.0002(16)
C61 0.045(2) 0.037(2) 0.051(2) -0.0037(19) -0.0091(19) 0.0015(18)
C62 0.061(3) 0.036(2) 0.057(3) 0.0137(19) -0.020(2) -0.0058(19)
C63 0.054(2) 0.034(2) 0.066(3) -0.012(2) -0.016(2) 0.007(2)
C64 0.0358(19) 0.029(2) 0.035(2) 0.0039(16) -0.0060(15) -0.0043(15)
C65 0.0337(19) 0.029(2) 0.040(2) 0.0065(17) -0.0047(16) -0.0039(15)
C66 0.0349(19) 0.032(2) 0.038(2) -0.0009(16) -0.0043(16) -0.0032(16)
C67 0.038(2) 0.033(2) 0.054(3) -0.0038(18) -0.0089(18) -0.0018(16)
C68 0.051(2) 0.046(2) 0.050(3) -0.008(2) 0.003(2) -0.008(2)
C69 0.0217(15) 0.0216(16) 0.0344(19) -0.0012(15) -0.0004(13) -0.0011(14)
C70 0.0198(15) 0.0254(17) 0.035(2) -0.0041(15) 0.0005(13) -0.0026(14)
C71 0.0215(15) 0.0308(18) 0.0310(17) -0.0003(16) 0.0006(13) -0.0066(15)
C72 0.0230(16) 0.0338(19) 0.038(2) 0.0032(16) -0.0031(14) -0.0026(14)
C73 0.0329(19) 0.033(2) 0.048(2) 0.0044(17) -0.0030(17) -0.0037(16)
C74 0.0263(18) 0.037(2) 0.050(2) 0.0005(18) -0.0063(16) -0.0006(15)
C75 0.0342(19) 0.045(2) 0.040(2) 0.0045(18) -0.0062(16) -0.0026(17)
C76 0.0218(16) 0.037(2) 0.0293(18) 0.0025(16) -0.0022(14) -0.0053(14)
C77 0.0278(17) 0.034(2) 0.0317(19) -0.0058(15) -0.0023(14) -0.0021(14)
C78 0.0295(19) 0.044(2) 0.052(2) -0.0174(19) -0.0078(17) -0.0023(16)
C79 0.036(2) 0.038(2) 0.087(4) -0.012(2) -0.006(2) -0.0076(18)
C80 0.057(3) 0.088(4) 0.053(3) -0.026(3) -0.013(2) -0.010(3)
C81 0.030(2) 0.047(3) 0.079(3) -0.016(2) -0.003(2) -0.0065(18)
C82 0.031(2) 0.033(2) 0.036(2) -0.0070(16) -0.0047(16) 0.0006(15)
C83 0.035(2) 0.033(2) 0.040(2) -0.0096(16) 0.0002(17) -0.0010(16)
C84 0.0297(19) 0.034(2) 0.056(3) -0.0118(18) 0.0045(17) -0.0040(15)
C85 0.046(3) 0.106(4) 0.058(3) -0.014(3) 0.014(2) 0.000(3)
C86 0.039(2) 0.036(3) 0.133(5) -0.012(3) 0.020(3) 0.0014(19)
C87 0.0299(18) 0.0204(17) 0.039(2) 0.0006(15) 0.0065(16) 0.0011(14)
C88 0.0320(18) 0.0232(18) 0.046(2) 0.0013(17) 0.0076(17) 0.0004(14)
C89 0.0348(19) 0.030(2) 0.040(2) 0.0014(16) 0.0137(16) 0.0085(15)
C90 0.040(2) 0.053(3) 0.042(2) -0.013(2) 0.0034(18) 0.0122(19)
C91 0.062(3) 0.083(4) 0.064(3) -0.021(3) -0.010(2) 0.032(3)
C92 0.042(2) 0.059(3) 0.061(3) -0.022(2) 0.007(2) -0.014(2)
C93 0.049(2) 0.057(3) 0.049(3) -0.018(2) 0.005(2) 0.011(2)
C94 0.046(2) 0.0250(19) 0.040(2) -0.0026(16) 0.0081(17) 0.0013(16)
C95 0.044(2) 0.0264(19) 0.036(2) -0.0033(15) 0.0081(17) -0.0021(16)
C96 0.038(2) 0.034(2) 0.039(2) 0.0002(17) 0.0004(16) -0.0049(16)
C97 0.061(3) 0.045(3) 0.051(3) 0.004(2) -0.008(2) -0.016(2)
C98 0.045(2) 0.039(2) 0.052(3) -0.0049(19) 0.0008(19) 0.0093(18)
C99 0.053(3) 0.036(2) 0.058(3) 0.009(2) 0.000(2) -0.0059(19)
C100 0.0321(19) 0.035(2) 0.045(2) -0.0030(18) 0.0067(16) 0.0001(16)
C101 0.0310(19) 0.033(2) 0.048(2) 0.0002(18) 0.0031(17) -0.0030(16)
C102 0.0318(19) 0.030(2) 0.052(2) 0.0055(18) 0.0028(17) -0.0031(15)
C103 0.061(3) 0.046(3) 0.058(3) 0.009(2) 0.022(2) -0.003(2)
C104 0.035(2) 0.050(3) 0.088(3) 0.016(3) -0.010(2) -0.009(2)
C3A 0.056(3) 0.063(3) 0.103(4) 0.012(3) 0.043(3) 0.011(2)
C4A 0.054(2) 0.034(2) 0.052(2) 0.0056(18) 0.0213(19) 0.0051(17)
C5A 0.0334(19) 0.0294(19) 0.047(2) 0.0046(17) 0.0077(16) -0.0027(15)
C6A 0.0310(17) 0.0217(17) 0.0340(19) 0.0050(14) 0.0062(15) 0.0000(13)
C10A 0.039(2) 0.053(3) 0.045(2) -0.012(2) 0.0063(17) -0.0039(18)
C11A 0.0335(19) 0.044(2) 0.044(2) -0.0093(18) 0.0023(16) 0.0014(17)
C12A 0.0329(18) 0.0238(18) 0.0347(19) -0.0027(15) -0.0007(15) 0.0037(14)
C13A 0.084(4) 0.119(5) 0.080(4) -0.020(4) -0.034(3) 0.040(4)
C14A 0.080(4) 0.092(4) 0.062(3) -0.009(3) -0.007(3) 0.033(3)
C15A 0.063(3) 0.102(4) 0.055(3) 0.005(3) -0.012(2) 0.036(3)
C16A 0.071(3) 0.044(2) 0.036(2) -0.0031(18) -0.008(2) 0.025(2)
C17A 0.045(2) 0.038(2) 0.040(2) -0.0016(17) -0.0087(17) 0.0106(17)
C18A 0.0360(19) 0.0239(18) 0.0329(19) -0.0017(15) -0.0020(15) 0.0047(14)
C19A 0.134(6) 0.110(6) 0.070(4) -0.009(4) -0.032(4) -0.004(5)
C20A 0.099(4) 0.079(4) 0.056(3) -0.005(3) -0.006(3) -0.004(3)
C21A 0.076(3) 0.048(3) 0.052(2) -0.002(2) -0.013(2) 0.012(2)
C22A 0.063(3) 0.040(2) 0.041(2) 0.0021(18) -0.0035(19) -0.015(2)
C23A 0.042(2) 0.037(2) 0.040(2) 0.0046(17) -0.0055(17) 0.0068(17)
C24A 0.0357(18) 0.0195(17) 0.038(2) 0.0056(14) 0.0002(15) 0.0013(14)
C1A 0.049(6) 0.186(19) 0.078(9) 0.024(11) 0.028(6) 0.033(7)
C2A 0.050(5) 0.091(9) 0.062(6) 0.018(6) 0.022(4) 0.022(5)
C7A 0.059(7) 0.154(15) 0.066(9) -0.021(11) 0.005(6) 0.027(9)
C8A 0.045(5) 0.086(10) 0.051(6) -0.009(6) 0.003(4) 0.003(6)
C9A 0.050(5) 0.061(9) 0.064(7) -0.004(6) 0.008(4) -0.003(5)
C1B 0.038(4) 0.147(11) 0.072(7) 0.015(7) -0.003(4) -0.011(5)
C2B 0.048(4) 0.093(7) 0.068(6) 0.000(5) 0.010(4) -0.008(4)
C7B 0.049(5) 0.227(19) 0.077(9) 0.001(13) 0.015(5) 0.004(9)
C8B 0.053(5) 0.100(10) 0.059(6) -0.017(6) 0.008(4) -0.006(6)
C9B 0.034(4) 0.083(9) 0.046(5) -0.026(5) -0.001(3) -0.010(4)
Cl1 0.1230(13) 0.0936(11) 0.0624(8) -0.0088(8) 0.0396(8) 0.0130(10)
C105 0.079(4) 0.052(3) 0.061(3) -0.009(2) -0.006(3) 0.005(2)
C106 0.063(3) 0.089(4) 0.072(4) -0.020(3) -0.003(3) 0.027(3)
C107 0.078(4) 0.091(4) 0.073(4) -0.033(3) 0.024(3) -0.031(3)
C108 0.096(4) 0.058(3) 0.066(3) -0.001(3) 0.011(3) 0.015(3)
C109 0.124(6) 0.129(6) 0.057(3) -0.011(4) -0.008(3) 0.082(5)
C110 0.062(3) 0.124(6) 0.055(3) -0.013(3) -0.006(2) -0.010(3)
N1 0.050(2) 0.062(2) 0.061(2) -0.001(2) 0.0041(19) -0.002(2)
C111 0.063(3) 0.037(2) 0.043(2) -0.0008(19) -0.003(2) 0.007(2)
C112 0.129(5) 0.057(3) 0.040(3) 0.003(2) 0.006(3) -0.027(3)

loop_
_atom_type_symbol
_atom_type_description
_atom_type_scat_dispersion_real
_atom_type_scat_dispersion_imag
_atom_type_scat_source
C C 0.0181 0.0091 'International Tables Vol C Tables 4.2.6.8 and 6.1.1.4'
H H 0.0000 0.0000 'International Tables Vol C Tables 4.2.6.8 and 6.1.1.4'
Cl Cl 0.3639 0.7018 'International Tables Vol C Tables 4.2.6.8 and 6.1.1.4'
N N 0.0311 0.0180 'International Tables Vol C Tables 4.2.6.8 and 6.1.1.4'
O O 0.0492 0.0322 'International Tables Vol C Tables 4.2.6.8 and 6.1.1.4'

loop_
_geom_angle_atom_site_label_1
_geom_angle_atom_site_label_2
_geom_angle_atom_site_label_3
_geom_angle
C84 O1 H1 110(4)
C102 O2 H2 106(3)
C48 O3 H3 110(3)
C66 O4 H4 111(3)
C21 O5 C20 115.0(2)
C19 O6 C20 117.9(2)
C17 O7 C32 117.2(3)
C31 O8 C32 115.3(3)
C29 O9 C28 115.6(3)
C27 O10 C28 117.4(3)
C25 O11 C24 116.6(3)
C23 O12 C24 116.2(2)
C2 C1 H1A 107.0
C16 C1 H1A 107.0
C16 C1 C2 107.2(3)
C16 C1 C24A 115.1(3)
C24A C1 H1A 107.0
C24A C1 C2 113.2(3)
C3 C2 C1 121.4(3)
C31 C2 C1 120.3(3)
C31 C2 C3 118.3(3)
C2 C3 H3A 118.6
C2 C3 C4 122.8(3)
C4 C3 H3A 118.6
C3 C4 C5 122.1(3)
C29 C4 C3 117.2(3)
C29 C4 C5 120.5(3)
C4 C5 H5 106.8
C4 C5 C18A 113.0(3)
C6 C5 C4 107.8(3)
C6 C5 H5 106.8
C6 C5 C18A 115.1(3)
C18A C5 H5 106.8
C7 C6 C5 123.5(3)
C27 C6 C5 118.9(3)
C27 C6 C7 117.5(3)
C6 C7 H7 118.5
C8 C7 C6 123.1(3)
C8 C7 H7 118.5
C7 C8 C9 124.1(3)
C7 C8 C25 117.4(3)
C25 C8 C9 118.4(3)
C8 C9 H9 106.6
C8 C9 C10 107.5(3)
C8 C9 C12A 115.2(3)
C10 C9 H9 106.6
C10 C9 C12A 113.6(3)
C12A C9 H9 106.6
C11 C10 C9 121.5(3)
C23 C10 C9 120.9(3)
C23 C10 C11 117.5(3)
C10 C11 H11 118.5
C12 C11 C10 122.9(3)
C12 C11 H11 118.5
C11 C12 C13 121.6(3)
C21 C12 C11 117.4(3)
C21 C12 C13 120.9(3)
C12 C13 H13 107.6
C12 C13 C14 107.0(3)
C12 C13 C6A 114.2(3)
C14 C13 H13 107.6
C14 C13 C6A 112.7(3)
C6A C13 H13 107.6
C15 C14 C13 122.6(3)
C15 C14 C19 117.5(3)
C19 C14 C13 119.8(3)
C14 C15 H15 118.5
C14 C15 C16 123.0(3)
C16 C15 H15 118.5
C15 C16 C1 122.5(3)
C17 C16 C1 119.8(3)
C17 C16 C15 117.6(3)
O7 C17 C18 116.8(3)
C16 C17 O7 121.3(3)
C16 C17 C18 121.7(3)
C17 C18 C87 120.9(3)
C19 C18 C17 118.0(3)
C19 C18 C87 121.1(3)
O6 C19 C14 121.1(3)
O6 C19 C18 116.6(3)
C14 C19 C18 122.2(3)
O5 C20 O6 111.6(3)
O5 C20 H20A 109.3
O5 C20 H20B 109.3
O6 C20 H20A 109.3
O6 C20 H20B 109.3
H20A C20 H20B 108.0
O5 C21 C22 117.1(3)
C12 C21 O5 120.7(3)
C12 C21 C22 122.2(3)
C21 C22 C23 117.9(3)
C21 C22 C69 121.1(3)
C23 C22 C69 121.0(3)
O12 C23 C22 116.9(3)
C10 C23 O12 121.0(3)
C10 C23 C22 122.0(3)
O11 C24 H24A 109.1
O11 C24 H24B 109.1
O12 C24 O11 112.6(3)
O12 C24 H24A 109.1
O12 C24 H24B 109.1
H24A C24 H24B 107.8
O11 C25 C8 120.8(3)
O11 C25 C26 117.3(3)
C8 C25 C26 121.8(3)
C25 C26 C51 120.0(3)
C27 C26 C25 118.6(3)
C27 C26 C51 121.4(3)
O10 C27 C6 121.0(3)
O10 C27 C26 117.1(3)
C6 C27 C26 121.6(3)
O9 C28 O10 112.7(3)
O9 C28 H28A 109.1
O9 C28 H28B 109.1
O10 C28 H28A 109.1
O10 C28 H28B 109.1
H28A C28 H28B 107.8
O9 C29 C30 117.3(3)
C4 C29 O9 120.7(3)
C4 C29 C30 122.0(3)
C29 C30 C33 120.5(3)
C31 C30 C29 118.4(3)
C31 C30 C33 121.1(3)
O8 C31 C30 117.4(3)
C2 C31 O8 121.3(3)
C2 C31 C30 121.3(3)
O7 C32 H32A 109.1
O7 C32 H32B 109.1
O8 C32 O7 112.4(3)
O8 C32 H32A 109.1
O8 C32 H32B 109.1
H32A C32 H32B 107.9
C34 C33 C30 175.7(4)
C33 C34 C35 178.6(4)
C34 C35 C36 118.6(3)
C40 C35 C34 118.1(4)
C40 C35 C36 123.3(3)
C35 C36 C38 108.7(3)
C35 C36 C39 108.4(3)
C37 C36 C35 110.3(3)
C37 C36 C38 110.1(4)
C37 C36 C39 109.9(3)
C39 C36 C38 109.4(4)
C36 C37 H37A 109.5
C36 C37 H37B 109.5
C36 C37 H37C 109.5
H37A C37 H37B 109.5
H37A C37 H37C 109.5
H37B C37 H37C 109.5
C36 C38 H38A 109.5
C36 C38 H38B 109.5
C36 C38 H38C 109.5
H38A C38 H38B 109.5
H38A C38 H38C 109.5
H38B C38 H38C 109.5
C36 C39 H39A 109.5
C36 C39 H39B 109.5
C36 C39 H39C 109.5
H39A C39 H39B 109.5
H39A C39 H39C 109.5
H39B C39 H39C 109.5
C41 C40 C35 178.9(4)
C40 C41 C42 123.3(3)
C40 C41 C46 117.3(3)
C46 C41 C42 119.4(3)
C43 C42 C41 109.8(3)
C43 C42 C44 109.7(3)
C43 C42 C45 110.0(3)
C44 C42 C41 108.1(3)
C44 C42 C45 110.2(3)
C45 C42 C41 108.9(3)
C42 C43 H43A 109.5
C42 C43 H43B 109.5
C42 C43 H43C 109.5
H43A C43 H43B 109.5
H43A C43 H43C 109.5
H43B C43 H43C 109.5
C42 C44 H44A 109.5
C42 C44 H44B 109.5
C42 C44 H44C 109.5
H44A C44 H44B 109.5
H44A C44 H44C 109.5
H44B C44 H44C 109.5
C42 C45 H45A 109.5
C42 C45 H45B 109.5
C42 C45 H45C 109.5
H45A C45 H45B 109.5
H45A C45 H45C 109.5
H45B C45 H45C 109.5
C47 C46 C41 177.5(4)
C46 C47 C48 178.4(4)
O3 C48 C47 109.9(3)
O3 C48 C49 106.0(3)
O3 C48 C50 109.5(3)
C47 C48 C49 109.9(3)
C47 C48 C50 109.7(3)
C50 C48 C49 111.8(3)
C48 C49 H49A 109.5
C48 C49 H49B 109.5
C48 C49 H49C 109.5
H49A C49 H49B 109.5
H49A C49 H49C 109.5
H49B C49 H49C 109.5
C48 C50 H50A 109.5
C48 C50 H50B 109.5
C48 C50 H50C 109.5
H50A C50 H50B 109.5
H50A C50 H50C 109.5
H50B C50 H50C 109.5
C52 C51 C26 177.6(4)
C51 C52 C53 177.2(4)
C52 C53 C54 116.6(3)
C58 C53 C52 119.1(3)
C58 C53 C54 124.3(3)
C55 C54 C53 109.1(3)
C55 C54 C56 109.8(3)
C55 C54 C57 109.6(3)
C56 C54 C53 107.7(3)
C56 C54 C57 110.0(3)
C57 C54 C53 110.6(3)
C54 C55 H55A 109.5
C54 C55 H55B 109.5
C54 C55 H55C 109.5
H55A C55 H55B 109.5
H55A C55 H55C 109.5
H55B C55 H55C 109.5
C54 C56 H56A 109.5
C54 C56 H56B 109.5
C54 C56 H56C 109.5
H56A C56 H56B 109.5
H56A C56 H56C 109.5
H56B C56 H56C 109.5
C54 C57 H57A 109.5
C54 C57 H57B 109.5
C54 C57 H57C 109.5
H57A C57 H57B 109.5
H57A C57 H57C 109.5
H57B C57 H57C 109.5
C53 C58 C59 174.7(4)
C58 C59 C60 122.3(3)
C58 C59 C64 120.3(3)
C64 C59 C60 117.3(3)
C59 C60 C61 108.9(3)
C59 C60 C63 110.6(3)
C62 C60 C59 107.5(3)
C62 C60 C61 111.4(3)
C62 C60 C63 109.6(3)
C63 C60 C61 108.9(4)
C60 C61 H61A 109.5
C60 C61 H61B 109.5
C60 C61 H61C 109.5
H61A C61 H61B 109.5
H61A C61 H61C 109.5
H61B C61 H61C 109.5
C60 C62 H62A 109.5
C60 C62 H62B 109.5
C60 C62 H62C 109.5
H62A C62 H62B 109.5
H62A C62 H62C 109.5
H62B C62 H62C 109.5
C60 C63 H63A 109.5
C60 C63 H63B 109.5
C60 C63 H63C 109.5
H63A C63 H63B 109.5
H63A C63 H63C 109.5
H63B C63 H63C 109.5
C65 C64 C59 176.8(4)
C64 C65 C66 178.9(4)
O4 C66 C65 110.0(3)
O4 C66 C67 105.1(3)
O4 C66 C68 110.3(3)
C65 C66 C67 109.2(3)
C65 C66 C68 110.6(3)
C68 C66 C67 111.5(3)
C66 C67 H67A 109.5
C66 C67 H67B 109.5
C66 C67 H67C 109.5
H67A C67 H67B 109.5
H67A C67 H67C 109.5
H67B C67 H67C 109.5
C66 C68 H68A 109.5
C66 C68 H68B 109.5
C66 C68 H68C 109.5
H68A C68 H68B 109.5
H68A C68 H68C 109.5
H68B C68 H68C 109.5
C70 C69 C22 179.3(4)
C69 C70 C71 177.1(4)
C70 C71 C72 117.8(3)
C76 C71 C70 119.3(3)
C76 C71 C72 122.9(3)
C73 C72 C71 108.9(3)
C73 C72 C74 110.3(3)
C74 C72 C71 107.5(3)
C75 C72 C71 111.0(3)
C75 C72 C73 110.0(3)
C75 C72 C74 109.0(3)
C72 C73 H73A 109.5
C72 C73 H73B 109.5
C72 C73 H73C 109.5
H73A C73 H73B 109.5
H73A C73 H73C 109.5
H73B C73 H73C 109.5
C72 C74 H74A 109.5
C72 C74 H74B 109.5
C72 C74 H74C 109.5
H74A C74 H74B 109.5
H74A C74 H74C 109.5
H74B C74 H74C 109.5
C72 C75 H75A 109.5
C72 C75 H75B 109.5
C72 C75 H75C 109.5
H75A C75 H75B 109.5
H75A C75 H75C 109.5
H75B C75 H75C 109.5
C77 C76 C71 176.0(4)
C76 C77 C78 122.2(3)
C76 C77 C82 120.7(3)
C82 C77 C78 117.0(3)
C79 C78 C77 108.9(3)
C79 C78 C80 109.4(4)
C79 C78 C81 110.2(4)
C80 C78 C77 108.2(4)
C81 C78 C77 110.4(3)
C81 C78 C80 109.7(4)
C78 C79 H79A 109.5
C78 C79 H79B 109.5
C78 C79 H79C 109.5
H79A C79 H79B 109.5
H79A C79 H79C 109.5
H79B C79 H79C 109.5
C78 C80 H80A 109.5
C78 C80 H80B 109.5
C78 C80 H80C 109.5
H80A C80 H80B 109.5
H80A C80 H80C 109.5
H80B C80 H80C 109.5
C78 C81 H81A 109.5
C78 C81 H81B 109.5
C78 C81 H81C 109.5
H81A C81 H81B 109.5
H81A C81 H81C 109.5
H81B C81 H81C 109.5
C83 C82 C77 177.5(4)
C82 C83 C84 177.5(4)
O1 C84 C83 111.5(3)
O1 C84 C85 109.4(4)
O1 C84 C86 104.9(4)
C83 C84 C85 108.7(4)
C83 C84 C86 110.3(3)
C86 C84 C85 111.8(4)
C84 C85 H85A 109.5
C84 C85 H85B 109.5
C84 C85 H85C 109.5
H85A C85 H85B 109.5
H85A C85 H85C 109.5
H85B C85 H85C 109.5
C84 C86 H86A 109.5
C84 C86 H86B 109.5
C84 C86 H86C 109.5
H86A C86 H86B 109.5
H86A C86 H86C 109.5
H86B C86 H86C 109.5
C88 C87 C18 178.8(4)
C87 C88 C89 176.4(4)
C88 C89 C90 117.8(3)
C94 C89 C88 118.7(4)
C94 C89 C90 123.6(3)
C91 C90 C89 107.9(4)
C92 C90 C89 109.8(3)
C92 C90 C91 108.3(4)
C92 C90 C93 110.7(4)
C93 C90 C89 110.6(3)
C93 C90 C91 109.6(4)
C90 C91 H91A 109.5
C90 C91 H91B 109.5
C90 C91 H91C 109.5
H91A C91 H91B 109.5
H91A C91 H91C 109.5
H91B C91 H91C 109.5
C90 C92 H92A 109.5
C90 C92 H92B 109.5
C90 C92 H92C 109.5
H92A C92 H92B 109.5
H92A C92 H92C 109.5
H92B C92 H92C 109.5
C90 C93 H93A 109.5
C90 C93 H93B 109.5
C90 C93 H93C 109.5
H93A C93 H93B 109.5
H93A C93 H93C 109.5
H93B C93 H93C 109.5
C89 C94 C95 178.7(4)
C94 C95 C96 122.4(3)
C94 C95 C100 119.7(4)
C100 C95 C96 117.9(3)
C97 C96 C95 109.1(3)
C98 C96 C95 108.9(3)
C98 C96 C97 109.9(3)
C98 C96 C99 109.7(3)
C99 C96 C95 109.9(3)
C99 C96 C97 109.4(3)
C96 C97 H97A 109.5
C96 C97 H97B 109.5
C96 C97 H97C 109.5
H97A C97 H97B 109.5
H97A C97 H97C 109.5
H97B C97 H97C 109.5
C96 C98 H98A 109.5
C96 C98 H98B 109.5
C96 C98 H98C 109.5
H98A C98 H98B 109.5
H98A C98 H98C 109.5
H98B C98 H98C 109.5
C96 C99 H99A 109.5
C96 C99 H99B 109.5
C96 C99 H99C 109.5
H99A C99 H99B 109.5
H99A C99 H99C 109.5
H99B C99 H99C 109.5
C101 C100 C95 178.6(4)
C100 C101 C102 176.4(4)
O2 C102 C101 111.1(3)
O2 C102 C103 109.7(3)
O2 C102 C104 105.5(3)
C101 C102 C103 108.5(3)
C101 C102 C104 110.2(4)
C104 C102 C103 111.8(4)
C102 C103 H10A 109.5
C102 C103 H10B 109.5
C102 C103 H10C 109.5
H10A C103 H10B 109.5
H10A C103 H10C 109.5
H10B C103 H10C 109.5
C102 C104 H10D 109.5
C102 C104 H10E 109.5
C102 C104 H10F 109.5
H10D C104 H10E 109.5
H10D C104 H10F 109.5
H10E C104 H10F 109.5
H3AC C3A H3AD 107.5
H3AA C3A H3AB 105.9
C4A C3A H3AC 108.5
C4A C3A H3AD 108.5
C4A C3A H3AA 105.0
C4A C3A H3AB 105.0
C2A C3A H3AA 105.0
C2A C3A H3AB 105.0
C2A C3A C4A 129.2(7)
C2B C3A H3AC 108.5
C2B C3A H3AD 108.5
C2B C3A C4A 115.2(6)
C3A C4A H4AA 108.8
C3A C4A H4AB 108.8
H4AA C4A H4AB 107.7
C5A C4A C3A 113.7(4)
C5A C4A H4AA 108.8
C5A C4A H4AB 108.8
C4A C5A H5AA 108.8
C4A C5A H5AB 108.8
C4A C5A C6A 113.8(3)
H5AA C5A H5AB 107.7
C6A C5A H5AA 108.8
C6A C5A H5AB 108.8
C13 C6A H6AA 108.9
C13 C6A H6AB 108.9
C5A C6A C13 113.6(3)
C5A C6A H6AA 108.9
C5A C6A H6AB 108.9
H6AA C6A H6AB 107.7
H10I C10A H10J 107.9
H10G C10A H10H 107.4
C11A C10A H10I 109.3
C11A C10A H10J 109.3
C11A C10A H10G 108.4
C11A C10A H10H 108.4
C11A C10A C9A 115.6(7)
C11A C10A C9B 111.7(6)
C9A C10A H10G 108.4
C9A C10A H10H 108.4
C9B C10A H10I 109.3
C9B C10A H10J 109.3
C10A C11A H11A 108.7
C10A C11A H11B 108.7
C10A C11A C12A 114.4(3)
H11A C11A H11B 107.6
C12A C11A H11A 108.7
C12A C11A H11B 108.7
C9 C12A H12A 109.3
C9 C12A H12B 109.3
C11A C12A C9 111.8(3)
C11A C12A H12A 109.3
C11A C12A H12B 109.3
H12A C12A H12B 107.9
H13A C13A H13B 109.5
H13A C13A H13C 109.5
H13B C13A H13C 109.5
C14A C13A H13A 109.5
C14A C13A H13B 109.5
C14A C13A H13C 109.5
C13A C14A H14A 109.5
C13A C14A H14B 109.5
H14A C14A H14B 108.1
C15A C14A C13A 110.9(6)
C15A C14A H14A 109.5
C15A C14A H14B 109.5
C14A C15A H15A 108.4
C14A C15A H15B 108.4
C14A C15A C16A 115.6(5)
H15A C15A H15B 107.4
C16A C15A H15A 108.4
C16A C15A H15B 108.4
C15A C16A H16A 109.4
C15A C16A H16B 109.4
H16A C16A H16B 108.0
C17A C16A C15A 111.2(4)
C17A C16A H16A 109.4
C17A C16A H16B 109.4
C16A C17A H17A 108.4
C16A C17A H17B 108.4
C16A C17A C18A 115.6(3)
H17A C17A H17B 107.5
C18A C17A H17A 108.4
C18A C17A H17B 108.4
C5 C18A H18A 109.4
C5 C18A H18B 109.4
C17A C18A C5 111.3(3)
C17A C18A H18A 109.4
C17A C18A H18B 109.4
H18A C18A H18B 108.0
H19A C19A H19B 109.5
H19A C19A H19C 109.5
H19B C19A H19C 109.5
C20A C19A H19A 109.5
C20A C19A H19B 109.5
C20A C19A H19C 109.5
C19A C20A H20C 109.0
C19A C20A H20D 109.0
H20C C20A H20D 107.8
C21A C20A C19A 112.8(6)
C21A C20A H20C 109.0
C21A C20A H20D 109.0
C20A C21A H21A 108.7
C20A C21A H21B 108.7
C20A C21A C22A 114.4(5)
H21A C21A H21B 107.6
C22A C21A H21A 108.7
C22A C21A H21B 108.7
C21A C22A H22A 108.9
C21A C22A H22B 108.9
H22A C22A H22B 107.7
C23A C22A C21A 113.2(4)
C23A C22A H22A 108.9
C23A C22A H22B 108.9
C22A C23A H23A 108.6
C22A C23A H23B 108.6
C22A C23A C24A 114.7(3)
H23A C23A H23B 107.6
C24A C23A H23A 108.6
C24A C23A H23B 108.6
C1 C24A H24C 109.3
C1 C24A H24D 109.3
C23A C24A C1 111.5(3)
C23A C24A H24C 109.3
C23A C24A H24D 109.3
H24C C24A H24D 108.0
H1AA C1A H1AB 109.5
H1AA C1A H1AC 109.5
H1AB C1A H1AC 109.5
C2A C1A H1AA 109.5
C2A C1A H1AB 109.5
C2A C1A H1AC 109.5
C3A C2A C1A 121.2(10)
C3A C2A H2AA 107.0
C3A C2A H2AB 107.0
C1A C2A H2AA 107.0
C1A C2A H2AB 107.0
H2AA C2A H2AB 106.8
H7AA C7A H7AB 109.5
H7AA C7A H7AC 109.5
H7AB C7A H7AC 109.5
C8A C7A H7AA 109.5
C8A C7A H7AB 109.5
C8A C7A H7AC 109.5
C7A C8A H8AA 107.9
C7A C8A H8AB 107.9
C7A C8A C9A 117.6(14)
H8AA C8A H8AB 107.2
C9A C8A H8AA 107.9
C9A C8A H8AB 107.9
C10A C9A C8A 110.6(12)
C10A C9A H9AA 109.5
C10A C9A H9AB 109.5
C8A C9A H9AA 109.5
C8A C9A H9AB 109.5
H9AA C9A H9AB 108.1
H1BA C1B H1BB 109.5
H1BA C1B H1BC 109.5
H1BB C1B H1BC 109.5
C2B C1B H1BA 109.5
C2B C1B H1BB 109.5
C2B C1B H1BC 109.5
C3A C2B C1B 111.2(9)
C3A C2B H2BA 109.4
C3A C2B H2BB 109.4
C1B C2B H2BA 109.4
C1B C2B H2BB 109.4
H2BA C2B H2BB 108.0
H7BA C7B H7BB 109.5
H7BA C7B H7BC 109.5
H7BB C7B H7BC 109.5
C8B C7B H7BA 109.5
C8B C7B H7BB 109.5
C8B C7B H7BC 109.5
C7B C8B H8BA 109.6
C7B C8B H8BB 109.6
C7B C8B C9B 110.4(12)
H8BA C8B H8BB 108.1
C9B C8B H8BA 109.6
C9B C8B H8BB 109.6
C10A C9B C8B 103.5(10)
C10A C9B H9BA 111.1
C10A C9B H9BB 111.1
C8B C9B H9BA 111.1
C8B C9B H9BB 111.1
H9BA C9B H9BB 109.0
Cl1 C105 H105 108.6
C106 C105 Cl1 108.9(4)
C106 C105 H105 108.6
C110 C105 Cl1 109.9(4)
C110 C105 H105 108.6
C110 C105 C106 112.2(4)
C105 C106 H10K 108.9
C105 C106 H10L 108.9
H10K C106 H10L 107.7
C107 C106 C105 113.2(5)
C107 C106 H10K 108.9
C107 C106 H10L 108.9
C106 C107 H10M 109.0
C106 C107 H10N 109.0
H10M C107 H10N 107.8
C108 C107 C106 113.1(5)
C108 C107 H10M 109.0
C108 C107 H10N 109.0
C107 C108 H10O 109.6
C107 C108 H10P 109.6
H10O C108 H10P 108.1
C109 C108 C107 110.1(5)
C109 C108 H10O 109.6
C109 C108 H10P 109.6
C108 C109 H10Q 108.9
C108 C109 H10R 108.9
C108 C109 C110 113.5(5)
H10Q C109 H10R 107.7
C110 C109 H10Q 108.9
C110 C109 H10R 108.9
C105 C110 C109 112.4(5)
C105 C110 H11C 109.1
C105 C110 H11D 109.1
C109 C110 H11C 109.1
C109 C110 H11D 109.1
H11C C110 H11D 107.9
N1 C111 C112 177.9(5)
C111 C112 H11E 109.5
C111 C112 H11F 109.5
C111 C112 H11G 109.5
H11E C112 H11F 109.5
H11E C112 H11G 109.5
H11F C112 H11G 109.5

loop_
_geom_bond_atom_site_label_1
_geom_bond_atom_site_label_2
_geom_bond_distance
O1 H1 0.912(14)
O1 C84 1.420(5)
O2 H2 0.904(14)
O2 C102 1.434(5)
O3 H3 0.915(14)
O3 C48 1.442(4)
O4 H4 0.910(14)
O4 C66 1.435(5)
O5 C20 1.413(4)
O5 C21 1.389(4)
O6 C19 1.391(4)
O6 C20 1.415(4)
O7 C17 1.391(4)
O7 C32 1.421(4)
O8 C31 1.394(4)
O8 C32 1.415(4)
O9 C28 1.410(4)
O9 C29 1.390(4)
O10 C27 1.389(4)
O10 C28 1.416(4)
O11 C24 1.416(4)
O11 C25 1.389(4)
O12 C23 1.394(4)
O12 C24 1.412(4)
C1 H1A 1.0000
C1 C2 1.529(5)
C1 C16 1.522(5)
C1 C24A 1.525(5)
C2 C3 1.391(5)
C2 C31 1.382(5)
C3 H3A 0.9500
C3 C4 1.397(5)
C4 C5 1.528(5)
C4 C29 1.384(5)
C5 H5 1.0000
C5 C6 1.523(5)
C5 C18A 1.531(5)
C6 C7 1.396(5)
C6 C27 1.392(5)
C7 H7 0.9500
C7 C8 1.391(5)
C8 C9 1.521(5)
C8 C25 1.392(5)
C9 H9 1.0000
C9 C10 1.526(5)
C9 C12A 1.531(5)
C10 C11 1.399(5)
C10 C23 1.386(5)
C11 H11 0.9500
C11 C12 1.390(5)
C12 C13 1.526(5)
C12 C21 1.389(5)
C13 H13 1.0000
C13 C14 1.531(5)
C13 C6A 1.540(5)
C14 C15 1.388(5)
C14 C19 1.395(5)
C15 H15 0.9500
C15 C16 1.398(5)
C16 C17 1.390(5)
C17 C18 1.407(5)
C18 C19 1.396(5)
C18 C87 1.430(5)
C20 H20A 0.9900
C20 H20B 0.9900
C21 C22 1.399(5)
C22 C23 1.401(5)
C22 C69 1.424(5)
C24 H24A 0.9900
C24 H24B 0.9900
C25 C26 1.398(5)
C26 C27 1.396(5)
C26 C51 1.418(5)
C28 H28A 0.9900
C28 H28B 0.9900
C29 C30 1.402(5)
C30 C31 1.399(5)
C30 C33 1.430(5)
C32 H32A 0.9900
C32 H32B 0.9900
C33 C34 1.193(5)
C34 C35 1.439(5)
C35 C36 1.521(6)
C35 C40 1.321(6)
C36 C37 1.514(6)
C36 C38 1.530(5)
C36 C39 1.523(6)
C37 H37A 0.9800
C37 H37B 0.9800
C37 H37C 0.9800
C38 H38A 0.9800
C38 H38B 0.9800
C38 H38C 0.9800
C39 H39A 0.9800
C39 H39B 0.9800
C39 H39C 0.9800
C40 C41 1.307(6)
C41 C42 1.543(5)
C41 C46 1.442(5)
C42 C43 1.521(6)
C42 C44 1.526(6)
C42 C45 1.529(5)
C43 H43A 0.9800
C43 H43B 0.9800
C43 H43C 0.9800
C44 H44A 0.9800
C44 H44B 0.9800
C44 H44C 0.9800
C45 H45A 0.9800
C45 H45B 0.9800
C45 H45C 0.9800
C46 C47 1.198(5)
C47 C48 1.471(5)
C48 C49 1.519(5)
C48 C50 1.509(6)
C49 H49A 0.9800
C49 H49B 0.9800
C49 H49C 0.9800
C50 H50A 0.9800
C50 H50B 0.9800
C50 H50C 0.9800
C51 C52 1.198(5)
C52 C53 1.440(5)
C53 C54 1.540(5)
C53 C58 1.310(5)
C54 C55 1.521(5)
C54 C56 1.530(5)
C54 C57 1.529(5)
C55 H55A 0.9800
C55 H55B 0.9800
C55 H55C 0.9800
C56 H56A 0.9800
C56 H56B 0.9800
C56 H56C 0.9800
C57 H57A 0.9800
C57 H57B 0.9800
C57 H57C 0.9800
C58 C59 1.314(5)
C59 C60 1.533(5)
C59 C64 1.436(5)
C60 C61 1.538(6)
C60 C62 1.529(6)
C60 C63 1.534(6)
C61 H61A 0.9800
C61 H61B 0.9800
C61 H61C 0.9800
C62 H62A 0.9800
C62 H62B 0.9800
C62 H62C 0.9800
C63 H63A 0.9800
C63 H63B 0.9800
C63 H63C 0.9800
C64 C65 1.208(5)
C65 C66 1.477(5)
C66 C67 1.531(5)
C66 C68 1.517(6)
C67 H67A 0.9800
C67 H67B 0.9800
C67 H67C 0.9800
C68 H68A 0.9800
C68 H68B 0.9800
C68 H68C 0.9800
C69 C70 1.209(5)
C70 C71 1.433(5)
C71 C72 1.539(5)
C71 C76 1.319(5)
C72 C73 1.530(5)
C72 C74 1.535(5)
C72 C75 1.523(5)
C73 H73A 0.9800
C73 H73B 0.9800
C73 H73C 0.9800
C74 H74A 0.9800
C74 H74B 0.9800
C74 H74C 0.9800
C75 H75A 0.9800
C75 H75B 0.9800
C75 H75C 0.9800
C76 C77 1.308(5)
C77 C78 1.546(5)
C77 C82 1.449(5)
C78 C79 1.523(6)
C78 C80 1.528(6)
C78 C81 1.526(6)
C79 H79A 0.9800
C79 H79B 0.9800
C79 H79C 0.9800
C80 H80A 0.9800
C80 H80B 0.9800
C80 H80C 0.9800
C81 H81A 0.9800
C81 H81B 0.9800
C81 H81C 0.9800
C82 C83 1.190(5)
C83 C84 1.480(5)
C84 C85 1.522(7)
C84 C86 1.520(6)
C85 H85A 0.9800
C85 H85B 0.9800
C85 H85C 0.9800
C86 H86A 0.9800
C86 H86B 0.9800
C86 H86C 0.9800
C87 C88 1.196(5)
C88 C89 1.437(5)
C89 C90 1.543(6)
C89 C94 1.311(5)
C90 C91 1.538(6)
C90 C92 1.510(7)
C90 C93 1.517(6)
C91 H91A 0.9800
C91 H91B 0.9800
C91 H91C 0.9800
C92 H92A 0.9800
C92 H92B 0.9800
C92 H92C 0.9800
C93 H93A 0.9800
C93 H93B 0.9800
C93 H93C 0.9800
C94 C95 1.323(5)
C95 C96 1.542(6)
C95 C100 1.443(5)
C96 C97 1.528(6)
C96 C98 1.524(6)
C96 C99 1.526(6)
C97 H97A 0.9800
C97 H97B 0.9800
C97 H97C 0.9800
C98 H98A 0.9800
C98 H98B 0.9800
C98 H98C 0.9800
C99 H99A 0.9800
C99 H99B 0.9800
C99 H99C 0.9800
C100 C101 1.204(5)
C101 C102 1.480(5)
C102 C103 1.522(6)
C102 C104 1.506(6)
C103 H10A 0.9800
C103 H10B 0.9800
C103 H10C 0.9800
C104 H10D 0.9800
C104 H10E 0.9800
C104 H10F 0.9800
C3A H3AC 0.9900
C3A H3AD 0.9900
C3A H3AA 0.9900
C3A H3AB 0.9900
C3A C4A 1.515(6)
C3A C2A 1.394(10)
C3A C2B 1.404(10)
C4A H4AA 0.9900
C4A H4AB 0.9900
C4A C5A 1.512(6)
C5A H5AA 0.9900
C5A H5AB 0.9900
C5A C6A 1.524(5)
C6A H6AA 0.9900
C6A H6AB 0.9900
C10A H10I 0.9900
C10A H10J 0.9900
C10A H10G 0.9900
C10A H10H 0.9900
C10A C11A 1.515(6)
C10A C9A 1.537(14)
C10A C9B 1.564(11)
C11A H11A 0.9900
C11A H11B 0.9900
C11A C12A 1.528(5)
C12A H12A 0.9900
C12A H12B 0.9900
C13A H13A 0.9800
C13A H13B 0.9800
C13A H13C 0.9800
C13A C14A 1.508(8)
C14A H14A 0.9900
C14A H14B 0.9900
C14A C15A 1.435(8)
C15A H15A 0.9900
C15A H15B 0.9900
C15A C16A 1.573(7)
C16A H16A 0.9900
C16A H16B 0.9900
C16A C17A 1.491(6)
C17A H17A 0.9900
C17A H17B 0.9900
C17A C18A 1.528(5)
C18A H18A 0.9900
C18A H18B 0.9900
C19A H19A 0.9800
C19A H19B 0.9800
C19A H19C 0.9800
C19A C20A 1.533(9)
C20A H20C 0.9900
C20A H20D 0.9900
C20A C21A 1.456(7)
C21A H21A 0.9900
C21A H21B 0.9900
C21A C22A 1.537(6)
C22A H22A 0.9900
C22A H22B 0.9900
C22A C23A 1.506(6)
C23A H23A 0.9900
C23A H23B 0.9900
C23A C24A 1.523(5)
C24A H24C 0.9900
C24A H24D 0.9900
C1A H1AA 0.9800
C1A H1AB 0.9800
C1A H1AC 0.9800
C1A C2A 1.513(13)
C2A H2AA 0.9900
C2A H2AB 0.9900
C7A H7AA 0.9800
C7A H7AB 0.9800
C7A H7AC 0.9800
C7A C8A 1.521(14)
C8A H8AA 0.9900
C8A H8AB 0.9900
C8A C9A 1.589(16)
C9A H9AA 0.9900
C9A H9AB 0.9900
C1B H1BA 0.9800
C1B H1BB 0.9800
C1B H1BC 0.9800
C1B C2B 1.520(12)
C2B H2BA 0.9900
C2B H2BB 0.9900
C7B H7BA 0.9800
C7B H7BB 0.9800
C7B H7BC 0.9800
C7B C8B 1.530(14)
C8B H8BA 0.9900
C8B H8BB 0.9900
C8B C9B 1.613(15)
C9B H9BA 0.9900
C9B H9BB 0.9900
Cl1 C105 1.804(6)
C105 H105 1.0000
C105 C106 1.500(7)
C105 C110 1.488(8)
C106 H10K 0.9900
C106 H10L 0.9900
C106 C107 1.498(8)
C107 H10M 0.9900
C107 H10N 0.9900
C107 C108 1.479(8)
C108 H10O 0.9900
C108 H10P 0.9900
C108 C109 1.463(9)
C109 H10Q 0.9900
C109 H10R 0.9900
C109 C110 1.519(10)
C110 H11C 0.9900
C110 H11D 0.9900
N1 C111 1.124(6)
C111 C112 1.470(7)
C112 H11E 0.9800
C112 H11F 0.9800
C112 H11G 0.9800

loop_
_geom_torsion_atom_site_label_1
_geom_torsion_atom_site_label_2
_geom_torsion_atom_site_label_3
_geom_torsion_atom_site_label_4
_geom_torsion
O5 C21 C22 C23 -175.5(3)
O5 C21 C22 C69 5.8(4)
O7 C17 C18 C19 -174.7(3)
O7 C17 C18 C87 6.1(5)
O9 C29 C30 C31 -177.4(3)
O9 C29 C30 C33 5.7(5)
O11 C25 C26 C27 -176.6(3)
O11 C25 C26 C51 4.7(5)
C1 C2 C3 C4 179.5(3)
C1 C2 C31 O8 2.4(5)
C1 C2 C31 C30 -178.3(3)
C1 C16 C17 O7 -7.6(5)
C1 C16 C17 C18 176.8(3)
C2 C1 C16 C15 93.9(4)
C2 C1 C16 C17 -82.0(3)
C2 C1 C24A C23A 62.1(4)
C2 C3 C4 C5 -177.8(3)
C2 C3 C4 C29 -1.3(5)
C3 C2 C31 O8 -179.6(3)
C3 C2 C31 C30 -0.3(5)
C3 C4 C5 C6 90.4(4)
C3 C4 C5 C18A -38.0(4)
C3 C4 C29 O9 178.6(3)
C3 C4 C29 C30 -0.3(5)
C4 C5 C6 C7 -94.4(4)
C4 C5 C6 C27 82.1(4)
C4 C5 C18A C17A -69.4(4)
C4 C29 C30 C31 1.5(5)
C4 C29 C30 C33 -175.3(3)
C5 C4 C29 O9 -4.8(5)
C5 C4 C29 C30 176.3(3)
C5 C6 C7 C8 177.1(3)
C5 C6 C27 O10 8.1(5)
C5 C6 C27 C26 -177.1(3)
C6 C5 C18A C17A 166.1(3)
C6 C7 C8 C9 -177.6(3)
C6 C7 C8 C25 -0.9(5)
C7 C6 C27 O10 -175.2(3)
C7 C6 C27 C26 -0.4(5)
C7 C8 C9 C10 92.8(4)
C7 C8 C9 C12A -35.0(4)
C7 C8 C25 O11 176.6(3)
C7 C8 C25 C26 0.9(5)
C8 C9 C10 C11 -89.6(4)
C8 C9 C10 C23 86.0(4)
C8 C9 C12A C11A -165.0(3)
C8 C25 C26 C27 -0.8(5)
C8 C25 C26 C51 -179.5(3)
C9 C8 C25 O11 -6.4(5)
C9 C8 C25 C26 177.9(3)
C9 C10 C11 C12 178.8(3)
C9 C10 C23 O12 4.6(5)
C9 C10 C23 C22 -177.9(3)
C10 C9 C12A C11A 70.4(4)
C10 C11 C12 C13 -178.0(3)
C10 C11 C12 C21 -1.2(4)
C11 C10 C23 O12 -179.6(3)
C11 C10 C23 C22 -2.2(5)
C11 C12 C13 C14 92.6(3)
C11 C12 C13 C6A -32.8(4)
C11 C12 C21 O5 176.2(3)
C11 C12 C21 C22 -1.7(4)
C12 C13 C14 C15 -96.2(4)
C12 C13 C14 C19 80.6(4)
C12 C13 C6A C5A -63.1(4)
C12 C21 C22 C23 2.5(4)
C12 C21 C22 C69 -176.3(3)
C13 C12 C21 O5 -7.0(4)
C13 C12 C21 C22 175.1(3)
C13 C14 C15 C16 177.3(3)
C13 C14 C19 O6 8.9(5)
C13 C14 C19 C18 -175.6(3)
C14 C13 C6A C5A 174.5(3)
C14 C15 C16 C1 -177.5(3)
C14 C15 C16 C17 -1.5(5)
C15 C14 C19 O6 -174.1(3)
C15 C14 C19 C18 1.4(5)
C15 C16 C17 O7 176.3(3)
C15 C16 C17 C18 0.7(5)
C16 C1 C2 C3 -90.8(4)
C16 C1 C2 C31 87.1(4)
C16 C1 C24A C23A -174.2(3)
C16 C17 C18 C19 1.1(5)
C16 C17 C18 C87 -178.1(3)
C17 O7 C32 O8 -92.0(4)
C17 C18 C19 O6 173.6(3)
C17 C18 C19 C14 -2.1(5)
C19 O6 C20 O5 91.2(3)
C19 C14 C15 C16 0.5(5)
C20 O5 C21 C12 85.5(4)
C20 O5 C21 C22 -96.5(3)
C20 O6 C19 C14 -84.9(4)
C20 O6 C19 C18 99.3(3)
C21 O5 C20 O6 -91.5(3)
C21 C12 C13 C14 -84.0(4)
C21 C12 C13 C6A 150.6(3)
C21 C22 C23 O12 177.0(3)
C21 C22 C23 C10 -0.5(4)
C23 O12 C24 O11 90.8(3)
C23 C10 C11 C12 3.1(4)
C24 O11 C25 C8 84.7(4)
C24 O11 C25 C26 -99.5(3)
C24 O12 C23 C10 -80.4(4)
C24 O12 C23 C22 102.1(3)
C25 O11 C24 O12 -93.7(3)
C25 C8 C9 C10 -83.8(4)
C25 C8 C9 C12A 148.3(3)
C25 C26 C27 O10 175.5(3)
C25 C26 C27 C6 0.5(5)
C27 O10 C28 O9 92.2(3)
C27 C6 C7 C8 0.6(5)
C28 O9 C29 C4 82.3(4)
C28 O9 C29 C30 -98.8(4)
C28 O10 C27 C6 -84.0(4)
C28 O10 C27 C26 101.0(3)
C29 O9 C28 O10 -91.8(3)
C29 C4 C5 C6 -86.1(4)
C29 C4 C5 C18A 145.6(3)
C29 C30 C31 O8 178.1(3)
C29 C30 C31 C2 -1.2(5)
C31 O8 C32 O7 92.6(3)
C31 C2 C3 C4 1.6(5)
C32 O7 C17 C16 82.8(4)
C32 O7 C17 C18 -101.4(3)
C32 O8 C31 C2 -81.5(4)
C32 O8 C31 C30 99.3(4)
C33 C30 C31 O8 -5.1(5)
C33 C30 C31 C2 175.6(3)
C34 C35 C36 C37 -174.7(3)
C34 C35 C36 C38 -53.9(5)
C34 C35 C36 C39 64.9(4)
C40 C35 C36 C37 7.8(5)
C40 C35 C36 C38 128.6(4)
C40 C35 C36 C39 -112.6(4)
C40 C41 C42 C43 3.3(5)
C40 C41 C42 C44 122.9(4)
C40 C41 C42 C45 -117.3(4)
C46 C41 C42 C43 -176.5(3)
C46 C41 C42 C44 -56.9(5)
C46 C41 C42 C45 62.9(4)
C51 C26 C27 O10 -5.8(5)
C51 C26 C27 C6 179.2(3)
C52 C53 C54 C55 -60.3(4)
C52 C53 C54 C56 58.8(4)
C52 C53 C54 C57 179.0(3)
C58 C53 C54 C55 120.8(4)
C58 C53 C54 C56 -120.1(4)
C58 C53 C54 C57 0.1(5)
C58 C59 C60 C61 121.5(4)
C58 C59 C60 C62 -117.7(4)
C58 C59 C60 C63 1.9(5)
C64 C59 C60 C61 -56.5(4)
C64 C59 C60 C62 64.3(4)
C64 C59 C60 C63 -176.1(3)
C69 C22 C23 O12 -4.2(4)
C69 C22 C23 C10 178.3(3)
C70 C71 C72 C73 -54.4(4)
C70 C71 C72 C74 65.2(4)
C70 C71 C72 C75 -175.6(3)
C76 C71 C72 C73 127.9(4)
C76 C71 C72 C74 -112.5(4)
C76 C71 C72 C75 6.7(4)
C76 C77 C78 C79 120.2(4)
C76 C77 C78 C80 -121.0(4)
C76 C77 C78 C81 -0.9(6)
C82 C77 C78 C79 -59.6(5)
C82 C77 C78 C80 59.2(5)
C82 C77 C78 C81 179.3(4)
C87 C18 C19 O6 -7.3(5)
C87 C18 C19 C14 177.0(3)
C88 C89 C90 C91 -64.1(5)
C88 C89 C90 C92 53.7(5)
C88 C89 C90 C93 176.1(4)
C94 C89 C90 C91 115.5(4)
C94 C89 C90 C92 -126.7(4)
C94 C89 C90 C93 -4.3(6)
C94 C95 C96 C97 123.2(4)
C94 C95 C96 C98 -116.9(4)
C94 C95 C96 C99 3.2(5)
C100 C95 C96 C97 -56.7(5)
C100 C95 C96 C98 63.2(4)
C100 C95 C96 C99 -176.7(3)
C3A C4A C5A C6A -179.7(4)
C4A C3A C2A C1A 176.7(12)
C4A C3A C2B C1B -173.6(7)
C4A C5A C6A C13 172.2(3)
C6A C13 C14 C15 30.1(4)
C6A C13 C14 C19 -153.1(3)
C10A C11A C12A C9 -174.5(3)
C11A C10A C9A C8A 151.8(11)
C11A C10A C9B C8B -166.6(9)
C12A C9 C10 C11 39.2(4)
C12A C9 C10 C23 -145.3(3)
C13A C14A C15A C16A 177.8(5)
C14A C15A C16A C17A -176.8(5)
C15A C16A C17A C18A 164.6(4)
C16A C17A C18A C5 173.7(3)
C18A C5 C6 C7 32.8(5)
C18A C5 C6 C27 -150.7(3)
C19A C20A C21A C22A -179.7(5)
C20A C21A C22A C23A 171.7(4)
C21A C22A C23A C24A 177.4(4)
C22A C23A C24A C1 -171.9(3)
C24A C1 C2 C3 37.2(4)
C24A C1 C2 C31 -144.9(3)
C24A C1 C16 C15 -33.0(4)
C24A C1 C16 C17 151.1(3)
C2A C3A C4A C5A -179.3(9)
C7A C8A C9A C10A -158.4(15)
C9A C10A C11A C12A 177.9(8)
C2B C3A C4A C5A -79.0(7)
C7B C8B C9B C10A 169.8(13)
C9B C10A C11A C12A -161.4(7)
Cl1 C105 C106 C107 73.8(5)
Cl1 C105 C110 C109 -73.6(5)
C105 C106 C107 C108 52.1(7)
C106 C105 C110 C109 47.7(7)
C106 C107 C108 C109 -54.9(8)
C107 C108 C109 C110 55.2(8)
C108 C109 C110 C105 -52.7(8)
C110 C105 C106 C107 -48.1(7)
